data_7007281
loop_
_publ_author_name
'Calucci, Lucia'
'Cloke, F Geoffrey N'
'Englert, Ulli'
'Hitchcock, Peter B.'
'Pampaloni, Guido'
'Pinzino, Calogero'
'Puccini, Filippo'
'Volpe, Manuel'

_publ_section_title
;
 Synthesis of chromium(0) and molybdenum(0) bis (eta(6)-arene)
 derivatives and their monoelectronic oxidation to
 [M(eta(6)-arene)(2)](+) cations.
;
_journal_issue 35
_journal_name_full 'Dalton transactions (Cambridge, England : 2003)'
_journal_page_first 4228
_journal_page_last 4234
_journal_paper_doi 10.1039/b602783k
_journal_year 2006
_chemical_absolute_configuration ad
_chemical_formula_moiety 'C15 H15 O10, C18 H24 Cr'
_chemical_formula_sum 'C33 H39 Cr O10'
_chemical_formula_weight 647.64
_chemical_name_systematic
;
?
;
_space_group_IT_number 19
_symmetry_cell_setting orthorhombic
_symmetry_space_group_name_Hall 'P 2ac 2ab'
_symmetry_space_group_name_H-M 'P 21 21 21'
_atom_sites_solution_hydrogens geom
_atom_sites_solution_primary direct
_atom_sites_solution_secondary difmap
_audit_creation_method SHELXL-97
_cell_angle_alpha 90.00
_cell_angle_beta 90.00
_cell_angle_gamma 90.00
_cell_formula_units_Z 16
_cell_length_a 19.0585(12)
_cell_length_b 20.8529(12)
_cell_length_c 31.3141(18)
_cell_measurement_reflns_used 7428
_cell_measurement_temperature 110(2)
_cell_measurement_theta_max 23.04
_cell_measurement_theta_min 2.14
_cell_volume 12445.0(13)
_computing_cell_refinement SMART
_computing_data_collection 'SMART (Bruker, 2001)'
_computing_data_reduction 'SAINT (Bruker, 1999)'
_computing_molecular_graphics 'PLATON (Spek, 1990)'
_computing_structure_refinement 'SHELXL-97 (Sheldrick, 1997)'
_computing_structure_solution 'SHELXS-97 (Sheldrick, 1990)'
_diffrn_ambient_temperature 110(2)
_diffrn_measured_fraction_theta_full .997
_diffrn_measured_fraction_theta_max .997
_diffrn_measurement_device_type 'CCD area detector'
_diffrn_measurement_method 'omega scans'
_diffrn_radiation_monochromator graphite
_diffrn_radiation_source 'fine-focus sealed tube'
_diffrn_radiation_type MoK\a
_diffrn_radiation_wavelength 0.71073
_diffrn_reflns_av_R_equivalents 0.1216
_diffrn_reflns_av_sigmaI/netI 0.0863
_diffrn_reflns_limit_h_max 24
_diffrn_reflns_limit_h_min -24
_diffrn_reflns_limit_k_max 26
_diffrn_reflns_limit_k_min -26
_diffrn_reflns_limit_l_max 40
_diffrn_reflns_limit_l_min -39
_diffrn_reflns_number 159047
_diffrn_reflns_theta_full 27.08
_diffrn_reflns_theta_max 27.08
_diffrn_reflns_theta_min 1.17
_exptl_absorpt_coefficient_mu 0.425
_exptl_absorpt_correction_T_max 0.95
_exptl_absorpt_correction_T_min 0.86
_exptl_absorpt_correction_type empirical
_exptl_absorpt_process_details 'SADABS (1996)'
_exptl_crystal_colour orange
_exptl_crystal_density_diffrn 1.383
_exptl_crystal_density_method 'not measured'
_exptl_crystal_description fragment
_exptl_crystal_F_000 5456
_exptl_crystal_size_max 0.38
_exptl_crystal_size_mid 0.15
_exptl_crystal_size_min 0.12
_refine_diff_density_max .702
_refine_diff_density_min -.652
_refine_diff_density_rms .078
_refine_ls_abs_structure_details 'Flack H D (1983), Acta Cryst. A39, 876-881'
_refine_ls_abs_structure_Flack 0.221(16)
_refine_ls_extinction_method none
_refine_ls_goodness_of_fit_ref 1.089
_refine_ls_hydrogen_treatment constr
_refine_ls_matrix_type fullcycle
_refine_ls_number_parameters 1630
_refine_ls_number_reflns 27282
_refine_ls_number_restraints 60
_refine_ls_restrained_S_all 1.091
_refine_ls_R_factor_all 0.0957
_refine_ls_R_factor_gt 0.0741
_refine_ls_shift/su_max 0.001
_refine_ls_shift/su_mean 0.000
_refine_ls_structure_factor_coef Fsqd
_refine_ls_weighting_details 'calc w=1/[\s^2^(Fo^2^)+(0.0520P)^2^+9.0000P] where P=(Fo^2^+2Fc^2^)/3'
_refine_ls_weighting_scheme calc
_refine_ls_wR_factor_gt 0.1413
_refine_ls_wR_factor_ref 0.1507
_reflns_number_gt 21828
_reflns_number_total 27282
_reflns_threshold_expression >2sigma(I)
_cod_data_source_file b602783k.txt
_cod_data_source_block fp4
_cod_depositor_comments
;
The following automatic conversions were performed:
'_symmetry_cell_setting' value 'Orthorhombic' changed to 'orthorhombic'
according to '/home/saulius/struct/CIF-dictionaries/cif_core.dic'
dictionary named 'cif_core.dic' version 2.4.1 from 2010-06-29.

Automatic conversion script
Id: cif_fix_enum 1527 2010-12-29 10:47:43Z saulius 
;
_cod_original_sg_symbol_H-M P212121
_cod_database_code 7007281

loop_
_symmetry_equiv_pos_as_xyz
'x, y, z'
'-x+1/2, -y, z+1/2'
'x+1/2, -y+1/2, -z'
'-x, y+1/2, -z+1/2'

loop_
_atom_site_label
_atom_site_type_symbol
_atom_site_fract_x
_atom_site_fract_y
_atom_site_fract_z
_atom_site_U_iso_or_equiv
_atom_site_adp_type
_atom_site_occupancy
_atom_site_symmetry_multiplicity
_atom_site_calc_flag
_atom_site_refinement_flags
_atom_site_disorder_assembly
_atom_site_disorder_group
Cr1 Cr 0.97717(3) 0.75833(3) 0.08699(2) 0.02352(16) Uani 1 1 d . . .
C1 C 1.0653(2) 0.8146(2) 0.11016(15) 0.0301(11) Uani 1 1 d U . .
C2 C 1.0604(2) 0.8187(2) 0.06499(15) 0.0310(11) Uani 1 1 d U . .
H2 H 1.0991 0.8083 0.0484 0.037 Uiso 1 1 calc R . .
C3 C 0.9981(2) 0.8383(2) 0.04502(14) 0.0289(10) Uani 1 1 d U . .
C4 C 0.9389(2) 0.8521(2) 0.07048(15) 0.0309(11) Uani 1 1 d U . .
H4 H 0.8974 0.8647 0.0573 0.037 Uiso 1 1 calc R . .
C5 C 0.9412(3) 0.8471(2) 0.11544(15) 0.0328(11) Uani 1 1 d U . .
C6 C 1.0050(3) 0.8274(2) 0.13431(15) 0.0300(10) Uani 1 1 d U . .
H6 H 1.0070 0.8228 0.1638 0.036 Uiso 1 1 calc R . .
C7 C 1.1339(3) 0.7944(3) 0.13079(18) 0.0427(13) Uani 1 1 d U . .
H7A H 1.1661 0.8298 0.1304 0.064 Uiso 1 1 calc R . .
H7B H 1.1537 0.7591 0.1152 0.064 Uiso 1 1 calc R . .
H7C H 1.1254 0.7816 0.1598 0.064 Uiso 1 1 calc R . .
C8 C 0.9933(3) 0.8458(3) -0.00328(14) 0.0366(12) Uani 1 1 d U . .
H8A H 1.0093 0.8878 -0.0113 0.055 Uiso 1 1 calc R . .
H8B H 0.9454 0.8404 -0.0122 0.055 Uiso 1 1 calc R . .
H8C H 1.0221 0.8140 -0.0168 0.055 Uiso 1 1 calc R . .
C9 C 0.8781(3) 0.8621(3) 0.14244(16) 0.0430(13) Uani 1 1 d U . .
H9A H 0.8730 0.8298 0.1641 0.065 Uiso 1 1 calc R . .
H9B H 0.8370 0.8629 0.1248 0.065 Uiso 1 1 calc R . .
H9C H 0.8842 0.9033 0.1557 0.065 Uiso 1 1 calc R . .
C11 C 0.9980(3) 0.6691(2) 0.11989(16) 0.0321(11) Uani 1 1 d U . .
C12 C 1.0233(3) 0.6660(2) 0.07775(18) 0.0458(13) Uani 1 1 d U . .
H12 H 1.0699 0.6552 0.0728 0.055 Uiso 1 1 calc R . .
C13 C 0.9785(4) 0.6792(3) 0.04280(17) 0.0581(18) Uani 1 1 d U . .
C14 C 0.9090(4) 0.6974(3) 0.05126(19) 0.0590(16) Uani 1 1 d U . .
H14 H 0.8794 0.7070 0.0286 0.071 Uiso 1 1 calc R . .
C15 C 0.8835(3) 0.7015(2) 0.0927(2) 0.0424(13) Uani 1 1 d U . .
C16 C 0.9283(3) 0.6884(2) 0.12649(16) 0.0327(11) Uani 1 1 d U . .
H16 H 0.9118 0.6924 0.1543 0.039 Uiso 1 1 calc R . .
C17 C 1.0459(4) 0.6552(3) 0.1571(2) 0.067(2) Uani 1 1 d U . .
H17A H 1.0338 0.6825 0.1807 0.101 Uiso 1 1 calc R . .
H17B H 1.0937 0.6631 0.1489 0.101 Uiso 1 1 calc R . .
H17C H 1.0408 0.6111 0.1655 0.101 Uiso 1 1 calc R . .
C18 C 1.0051(6) 0.6759(3) -0.0027(2) 0.126(4) Uani 1 1 d U . .
H18A H 1.0554 0.6766 -0.0026 0.190 Uiso 1 1 calc R . .
H18B H 0.9876 0.7119 -0.0185 0.190 Uiso 1 1 calc R . .
H18C H 0.9890 0.6369 -0.0157 0.190 Uiso 1 1 calc R . .
C19 C 0.8077(3) 0.7211(3) 0.1019(3) 0.096(3) Uani 1 1 d U . .
H19A H 0.7929 0.7523 0.0812 0.143 Uiso 1 1 calc R . .
H19B H 0.8047 0.7392 0.1300 0.143 Uiso 1 1 calc R . .
H19C H 0.7780 0.6841 0.1001 0.143 Uiso 1 1 calc R . .
Cr2 Cr 1.04410(3) 0.57289(3) -0.20616(2) 0.01655(14) Uani 1 1 d . . .
C21 C 1.1448(2) 0.62234(19) -0.20932(13) 0.0199(9) Uani 1 1 d . . .
C22 C 1.1532(2) 0.56072(19) -0.19086(13) 0.0191(9) Uani 1 1 d . . .
H22 H 1.1747 0.5570 -0.1643 0.023 Uiso 1 1 calc R . .
C23 C 1.1296(2) 0.5046(2) -0.21205(13) 0.0226(9) Uani 1 1 d . . .
C24 C 1.0952(2) 0.5116(2) -0.25158(14) 0.0259(10) Uani 1 1 d . . .
H24 H 1.0781 0.4753 -0.2654 0.031 Uiso 1 1 calc R . .
C25 C 1.0859(2) 0.5716(2) -0.27055(13) 0.0252(10) Uani 1 1 d . . .
C26 C 1.1103(2) 0.6271(2) -0.24926(13) 0.0222(9) Uani 1 1 d . . .
H26 H 1.1036 0.6672 -0.2616 0.027 Uiso 1 1 calc R . .
C27 C 1.1739(2) 0.6811(2) -0.18776(14) 0.0238(10) Uani 1 1 d . . .
H27A H 1.1718 0.6757 -0.1573 0.036 Uiso 1 1 calc R . .
H27B H 1.1467 0.7179 -0.1958 0.036 Uiso 1 1 calc R . .
H27C H 1.2218 0.6873 -0.1964 0.036 Uiso 1 1 calc R . .
C28 C 1.1414(2) 0.4394(2) -0.19254(16) 0.0315(11) Uani 1 1 d . . .
H28A H 1.1010 0.4129 -0.1975 0.047 Uiso 1 1 calc R . .
H28B H 1.1488 0.4439 -0.1624 0.047 Uiso 1 1 calc R . .
H28C H 1.1819 0.4199 -0.2053 0.047 Uiso 1 1 calc R . .
C29 C 1.0502(2) 0.5793(3) -0.31383(14) 0.0363(12) Uani 1 1 d . . .
H29A H 1.0848 0.5771 -0.3361 0.054 Uiso 1 1 calc R . .
H29B H 1.0269 0.6201 -0.3150 0.054 Uiso 1 1 calc R . .
H29C H 1.0165 0.5456 -0.3177 0.054 Uiso 1 1 calc R . .
C31 C 0.9880(2) 0.6410(2) -0.16673(13) 0.0229(9) Uani 1 1 d . . .
C32 C 1.0028(2) 0.5849(2) -0.14316(13) 0.0210(9) Uani 1 1 d . . .
H32 H 1.0256 0.5888 -0.1171 0.025 Uiso 1 1 calc R . .
C33 C 0.9840(2) 0.5229(2) -0.15779(13) 0.0205(9) Uani 1 1 d . . .
C34 C 0.9494(2) 0.5178(2) -0.19717(13) 0.0229(9) Uani 1 1 d . . .
H34 H 0.9366 0.4775 -0.2071 0.028 Uiso 1 1 calc R . .
C35 C 0.9334(2) 0.5725(2) -0.22218(13) 0.0220(9) Uani 1 1 d . . .
C36 C 0.9528(2) 0.6333(2) -0.20681(14) 0.0257(9) Uani 1 1 d . . .
H36 H 0.9425 0.6694 -0.2230 0.031 Uiso 1 1 calc R . .
C37 C 1.0073(3) 0.7059(2) -0.15052(16) 0.0310(11) Uani 1 1 d . . .
H37A H 1.0223 0.7323 -0.1739 0.047 Uiso 1 1 calc R . .
H37B H 1.0448 0.7021 -0.1302 0.047 Uiso 1 1 calc R . .
H37C H 0.9673 0.7252 -0.1370 0.047 Uiso 1 1 calc R . .
C38 C 0.9995(2) 0.4638(2) -0.13140(14) 0.0264(10) Uani 1 1 d . . .
H38A H 0.9623 0.4571 -0.1113 0.040 Uiso 1 1 calc R . .
H38B H 1.0429 0.4697 -0.1163 0.040 Uiso 1 1 calc R . .
H38C H 1.0033 0.4272 -0.1499 0.040 Uiso 1 1 calc R . .
C39 C 0.8951(2) 0.5647(3) -0.26414(14) 0.0339(12) Uani 1 1 d . . .
H39A H 0.9086 0.5249 -0.2772 0.051 Uiso 1 1 calc R . .
H39B H 0.9070 0.5996 -0.2828 0.051 Uiso 1 1 calc R . .
H39C H 0.8454 0.5647 -0.2591 0.051 Uiso 1 1 calc R . .
Cr3 Cr 0.95877(4) 0.42999(3) 0.07719(2) 0.02427(15) Uani 1 1 d . . .
C41 C 0.9083(2) 0.5202(2) 0.0896(2) 0.0400(13) Uani 1 1 d . . .
C42 C 0.9643(2) 0.5102(2) 0.11951(15) 0.0328(11) Uani 1 1 d . . .
H42 H 0.9552 0.5115 0.1487 0.039 Uiso 1 1 calc R . .
C43 C 1.0321(2) 0.4983(2) 0.10517(14) 0.0285(10) Uani 1 1 d . . .
C44 C 1.0447(3) 0.4923(2) 0.06068(15) 0.0365(12) Uani 1 1 d . . .
H44 H 1.0897 0.4823 0.0512 0.044 Uiso 1 1 calc R . .
C45 C 0.9914(3) 0.5008(3) 0.03093(17) 0.0404(13) Uani 1 1 d . . .
C46 C 0.9246(3) 0.5149(2) 0.04523(18) 0.0417(14) Uani 1 1 d . . .
H46 H 0.8890 0.5210 0.0253 0.050 Uiso 1 1 calc R . .
C47 C 0.8366(3) 0.5373(3) 0.1051(2) 0.0598(19) Uani 1 1 d . . .
H47A H 0.8323 0.5831 0.1068 0.090 Uiso 1 1 calc R . .
H47B H 0.8292 0.5190 0.1329 0.090 Uiso 1 1 calc R . .
H47C H 0.8021 0.5208 0.0856 0.090 Uiso 1 1 calc R . .
C48 C 1.0924(3) 0.4894(3) 0.13547(17) 0.0419(13) Uani 1 1 d . . .
H48A H 1.1208 0.5274 0.1357 0.063 Uiso 1 1 calc R . .
H48B H 1.1202 0.4535 0.1265 0.063 Uiso 1 1 calc R . .
H48C H 1.0746 0.4816 0.1637 0.063 Uiso 1 1 calc R . .
C49 C 1.0079(3) 0.4949(3) -0.01697(17) 0.0554(17) Uani 1 1 d . . .
H49A H 0.9650 0.4899 -0.0327 0.083 Uiso 1 1 calc R . .
H49B H 1.0374 0.4582 -0.0216 0.083 Uiso 1 1 calc R . .
H49C H 1.0318 0.5328 -0.0265 0.083 Uiso 1 1 calc R . .
C51 C 0.8741(3) 0.3670(2) 0.09605(16) 0.0350(12) Uani 1 1 d . . .
C52 C 0.9322(2) 0.3577(2) 0.12326(16) 0.0313(11) Uani 1 1 d . . .
H52 H 0.9263 0.3614 0.1526 0.038 Uiso 1 1 calc R . .
C53 C 0.9994(2) 0.3428(2) 0.10651(15) 0.0303(11) Uani 1 1 d . . .
C54 C 1.0075(3) 0.3394(2) 0.06190(16) 0.0357(12) Uani 1 1 d . . .
H54 H 1.0515 0.3304 0.0507 0.043 Uiso 1 1 calc R . .
C55 C 0.9509(3) 0.3493(3) 0.03372(16) 0.0393(12) Uani 1 1 d . . .
C56 C 0.8840(3) 0.3636(2) 0.05150(17) 0.0390(13) Uani 1 1 d . . .
H56 H 0.8461 0.3708 0.0334 0.047 Uiso 1 1 calc R . .
C57 C 0.8014(3) 0.3812(3) 0.11415(19) 0.0468(15) Uani 1 1 d . . .
H57A H 0.7739 0.3426 0.1143 0.070 Uiso 1 1 calc R . .
H57B H 0.7786 0.4129 0.0968 0.070 Uiso 1 1 calc R . .
H57C H 0.8059 0.3971 0.1428 0.070 Uiso 1 1 calc R . .
C58 C 1.0599(2) 0.3308(3) 0.13609(16) 0.0364(12) Uani 1 1 d . . .
H58A H 1.0551 0.3573 0.1610 0.055 Uiso 1 1 calc R . .
H58B H 1.1030 0.3409 0.1218 0.055 Uiso 1 1 calc R . .
H58C H 1.0602 0.2865 0.1444 0.055 Uiso 1 1 calc R . .
C59 C 0.9580(4) 0.3428(3) -0.01340(16) 0.0573(17) Uani 1 1 d . . .
H59A H 0.9486 0.2993 -0.0216 0.086 Uiso 1 1 calc R . .
H59B H 1.0048 0.3542 -0.0218 0.086 Uiso 1 1 calc R . .
H59C H 0.9251 0.3708 -0.0272 0.086 Uiso 1 1 calc R . .
Cr4 Cr 0.96113(4) 0.09100(3) 0.07423(2) 0.02672(17) Uani 1 1 d . . .
C61 C 1.0123(2) 0.0005(2) 0.08696(16) 0.0331(11) Uani 1 1 d . . .
C62 C 0.9952(2) 0.0043(2) 0.04362(15) 0.0297(11) Uani 1 1 d . . .
H62 H 1.0302 -0.0022 0.0234 0.036 Uiso 1 1 calc R . .
C63 C 0.9263(2) 0.0176(2) 0.02979(16) 0.0304(11) Uani 1 1 d . . .
C64 C 0.8744(2) 0.0295(2) 0.06085(16) 0.0334(12) Uani 1 1 d . . .
H64 H 0.8294 0.0406 0.0520 0.040 Uiso 1 1 calc R . .
C65 C 0.8886(3) 0.0251(2) 0.10479(16) 0.0360(12) Uani 1 1 d . . .
C66 C 0.9587(3) 0.0113(2) 0.11750(15) 0.0359(11) Uani 1 1 d . . .
H66 H 0.9696 0.0092 0.1464 0.043 Uiso 1 1 calc R . .
C67 C 1.0856(3) -0.0151(3) 0.10131(17) 0.0411(13) Uani 1 1 d . . .
H67A H 1.0956 -0.0593 0.0953 0.062 Uiso 1 1 calc R . .
H67B H 1.0896 -0.0076 0.1315 0.062 Uiso 1 1 calc R . .
H67C H 1.1184 0.0117 0.0863 0.062 Uiso 1 1 calc R . .
C68 C 0.9079(3) 0.0205(3) -0.01758(16) 0.0418(13) Uani 1 1 d . . .
H68A H 0.9497 0.0287 -0.0339 0.063 Uiso 1 1 calc R . .
H68B H 0.8747 0.0543 -0.0224 0.063 Uiso 1 1 calc R . .
H68C H 0.8879 -0.0196 -0.0263 0.063 Uiso 1 1 calc R . .
C69 C 0.8322(3) 0.0364(3) 0.13796(18) 0.0479(15) Uani 1 1 d . . .
H69A H 0.7960 0.0630 0.1260 0.072 Uiso 1 1 calc R . .
H69B H 0.8523 0.0574 0.1623 0.072 Uiso 1 1 calc R . .
H69C H 0.8125 -0.0039 0.1465 0.072 Uiso 1 1 calc R . .
C71 C 1.0405(3) 0.1540(3) 0.1015(2) 0.0503(16) Uani 1 1 d . . .
C72 C 1.0461(3) 0.1513(3) 0.0568(2) 0.0483(14) Uani 1 1 d . . .
H72 H 1.0891 0.1406 0.0447 0.058 Uiso 1 1 calc R . .
C73 C 0.9895(3) 0.1641(3) 0.02977(17) 0.0403(13) Uani 1 1 d . . .
C74 C 0.9227(3) 0.1794(2) 0.04829(18) 0.0382(12) Uani 1 1 d . . .
H74 H 0.8842 0.1878 0.0309 0.046 Uiso 1 1 calc R . .
C75 C 0.9161(2) 0.1816(2) 0.09376(18) 0.0376(13) Uani 1 1 d . . .
C76 C 0.9742(3) 0.1677(3) 0.11866(19) 0.0443(14) Uani 1 1 d . . .
H76 H 0.9690 0.1674 0.1482 0.053 Uiso 1 1 calc R . .
C77 C 1.1026(3) 0.1391(4) 0.1307(3) 0.081(3) Uani 1 1 d . . .
H77A H 1.1159 0.1772 0.1459 0.122 Uiso 1 1 calc R . .
H77B H 1.1414 0.1243 0.1138 0.122 Uiso 1 1 calc R . .
H77C H 1.0894 0.1064 0.1507 0.122 Uiso 1 1 calc R . .
C78 C 0.9962(4) 0.1606(3) -0.01881(19) 0.0618(18) Uani 1 1 d . . .
H78A H 0.9503 0.1578 -0.0313 0.093 Uiso 1 1 calc R . .
H78B H 1.0230 0.1234 -0.0265 0.093 Uiso 1 1 calc R . .
H78C H 1.0194 0.1984 -0.0291 0.093 Uiso 1 1 calc R . .
C79 C 0.8473(3) 0.1991(3) 0.1143(2) 0.0487(15) Uani 1 1 d . . .
H79A H 0.8368 0.1690 0.1366 0.073 Uiso 1 1 calc R . .
H79B H 0.8107 0.1980 0.0932 0.073 Uiso 1 1 calc R . .
H79C H 0.8505 0.2415 0.1261 0.073 Uiso 1 1 calc R . .
O10 O 1.1913(2) 0.51589(18) -0.08427(11) 0.0484(10) Uani 1 1 d . . .
O11 O 1.16865(18) 0.59001(16) -0.03311(10) 0.0335(8) Uani 1 1 d . . .
O12 O 1.18831(18) 0.60161(15) 0.07118(11) 0.0367(8) Uani 1 1 d . . .
O13 O 1.27940(17) 0.60930(15) 0.02662(11) 0.0333(8) Uani 1 1 d . . .
O14 O 1.2864(2) 0.49962(18) 0.11879(12) 0.0468(10) Uani 1 1 d . . .
O15 O 1.2474(2) 0.39861(16) 0.11852(11) 0.0444(10) Uani 1 1 d . . .
O16 O 1.3043(3) 0.3147(2) 0.04787(19) 0.091(2) Uani 1 1 d . . .
O17 O 1.1893(3) 0.3014(2) 0.05369(16) 0.0853(19) Uani 1 1 d . . .
O18 O 1.2174(2) 0.32000(18) -0.04476(13) 0.0543(11) Uani 1 1 d . . .
O19 O 1.1354(2) 0.38656(17) -0.06821(12) 0.0529(11) Uani 1 1 d . . .
C110 C 1.2013(2) 0.4884(2) -0.01039(14) 0.0252(10) Uani 1 1 d . . .
C111 C 1.2231(2) 0.5099(2) 0.03085(14) 0.0232(10) Uani 1 1 d . . .
C112 C 1.2371(2) 0.4557(2) 0.05530(14) 0.0248(10) Uani 1 1 d . . .
C113 C 1.2268(3) 0.4006(2) 0.03001(15) 0.0341(12) Uani 1 1 d . . .
C114 C 1.2049(2) 0.4195(2) -0.01029(15) 0.0284(10) Uani 1 1 d . . .
C115 C 1.1874(3) 0.5302(2) -0.04586(16) 0.0332(12) Uani 1 1 d . . .
C116 C 1.2268(2) 0.5777(2) 0.04546(15) 0.0272(10) Uani 1 1 d . . .
C117 C 1.2609(2) 0.4554(2) 0.10008(15) 0.0258(10) Uani 1 1 d . . .
C118 C 1.2445(6) 0.3346(3) 0.04434(19) 0.070(2) Uani 1 1 d . . .
C119 C 1.1874(3) 0.3710(2) -0.04303(16) 0.0335(12) Uani 1 1 d . . .
C120 C 1.1694(3) 0.6392(2) -0.06560(16) 0.0385(13) Uani 1 1 d . . .
H12A H 1.2136 0.6384 -0.0803 0.058 Uiso 1 1 calc R . .
H12B H 1.1629 0.6804 -0.0525 0.058 Uiso 1 1 calc R . .
H12C H 1.1322 0.6315 -0.0856 0.058 Uiso 1 1 calc R . .
C121 C 1.2813(3) 0.6780(2) 0.03485(18) 0.0395(13) Uani 1 1 d . . .
H12D H 1.2397 0.6976 0.0235 0.059 Uiso 1 1 calc R . .
H12E H 1.3219 0.6963 0.0214 0.059 Uiso 1 1 calc R . .
H12F H 1.2835 0.6854 0.0651 0.059 Uiso 1 1 calc R . .
C122 C 1.2669(3) 0.3891(3) 0.16258(15) 0.0405(13) Uani 1 1 d . . .
H12G H 1.2882 0.4275 0.1734 0.061 Uiso 1 1 calc R . .
H12H H 1.2997 0.3542 0.1645 0.061 Uiso 1 1 calc R . .
H12I H 1.2258 0.3792 0.1791 0.061 Uiso 1 1 calc R . .
C123 C 1.2280(7) 0.2445(4) 0.0812(3) 0.147(5) Uani 1 1 d U . .
H12J H 1.2777 0.2465 0.0765 0.220 Uiso 1 1 calc R . .
H12K H 1.2106 0.2035 0.0720 0.220 Uiso 1 1 calc R . .
H12L H 1.2182 0.2503 0.1110 0.220 Uiso 1 1 calc R . .
C124 C 1.1186(4) 0.3361(3) -0.09961(18) 0.0566(18) Uani 1 1 d . . .
H12M H 1.1571 0.3312 -0.1191 0.085 Uiso 1 1 calc R . .
H12N H 1.0772 0.3480 -0.1152 0.085 Uiso 1 1 calc R . .
H12O H 1.1105 0.2964 -0.0850 0.085 Uiso 1 1 calc R . .
O20 O 0.66997(16) 0.69853(14) 0.01824(9) 0.0264(7) Uani 1 1 d . . .
O21 O 0.65267(16) 0.63073(14) 0.07345(9) 0.0249(7) Uani 1 1 d . . .
O22 O 0.80300(18) 0.68332(15) -0.03232(10) 0.0328(8) Uani 1 1 d . . .
O23 O 0.78165(17) 0.62490(16) -0.09068(9) 0.0326(8) Uani 1 1 d . . .
O24 O 0.85747(18) 0.4975(2) -0.07353(13) 0.0540(11) Uani 1 1 d . . .
O25 O 0.75649(16) 0.46576(16) -0.10223(9) 0.0304(8) Uani 1 1 d . . .
O26 O 0.75889(18) 0.38027(15) -0.02583(10) 0.0338(8) Uani 1 1 d . . .
O27 O 0.67473(17) 0.38590(14) 0.02370(11) 0.0315(8) Uani 1 1 d . . .
O28 O 0.57150(16) 0.50336(15) 0.05575(10) 0.0296(7) Uani 1 1 d . . .
O29 O 0.66980(16) 0.48243(15) 0.09226(9) 0.0265(7) Uani 1 1 d . . .
C130 C 0.6989(2) 0.5873(2) 0.01132(13) 0.0198(9) Uani 1 1 d . . .
C131 C 0.7412(2) 0.5841(2) -0.02612(13) 0.0202(9) Uani 1 1 d . . .
C132 C 0.7508(2) 0.5200(2) -0.03721(13) 0.0219(9) Uani 1 1 d . . .
C134 C 0.6826(2) 0.5237(2) 0.02279(14) 0.0215(9) Uani 1 1 d . . .
C133 C 0.7149(2) 0.4821(2) -0.00617(14) 0.0215(9) Uani 1 1 d . . .
C135 C 0.6736(2) 0.6445(2) 0.03282(13) 0.0206(9) Uani 1 1 d . . .
C136 C 0.7774(2) 0.6366(2) -0.04826(13) 0.0207(9) Uani 1 1 d . . .
C137 C 0.7941(2) 0.4942(2) -0.07210(15) 0.0253(10) Uani 1 1 d . . .
C138 C 0.7188(2) 0.4121(2) -0.00475(14) 0.0248(10) Uani 1 1 d . . .
C139 C 0.6341(2) 0.5030(2) 0.05792(13) 0.0216(9) Uani 1 1 d . . .
C140 C 0.6201(2) 0.6822(2) 0.09658(13) 0.0261(10) Uani 1 1 d . . .
H14A H 0.6517 0.7179 0.0981 0.039 Uiso 1 1 calc R . .
H14B H 0.6089 0.6680 0.1249 0.039 Uiso 1 1 calc R . .
H14C H 0.5779 0.6950 0.0822 0.039 Uiso 1 1 calc R . .
C141 C 0.8258(3) 0.6674(3) -0.11477(17) 0.0469(15) Uani 1 1 d . . .
H14D H 0.8031 0.7083 -0.1176 0.070 Uiso 1 1 calc R . .
H14E H 0.8341 0.6496 -0.1426 0.070 Uiso 1 1 calc R . .
H14F H 0.8697 0.6728 -0.1002 0.070 Uiso 1 1 calc R . .
C142 C 0.7964(3) 0.4357(3) -0.13663(16) 0.0465(15) Uani 1 1 d . . .
H14G H 0.8247 0.4674 -0.1507 0.070 Uiso 1 1 calc R . .
H14H H 0.7647 0.4169 -0.1569 0.070 Uiso 1 1 calc R . .
H14I H 0.8262 0.4029 -0.1250 0.070 Uiso 1 1 calc R . .
C143 C 0.6829(3) 0.3182(2) 0.03076(16) 0.0349(12) Uani 1 1 d . . .
H14J H 0.6637 0.2951 0.0070 0.052 Uiso 1 1 calc R . .
H14K H 0.6586 0.3062 0.0564 0.052 Uiso 1 1 calc R . .
H14L H 0.7318 0.3082 0.0336 0.052 Uiso 1 1 calc R . .
C144 C 0.6276(3) 0.4536(2) 0.12556(15) 0.0364(12) Uani 1 1 d . . .
H14M H 0.5926 0.4836 0.1349 0.055 Uiso 1 1 calc R . .
H14N H 0.6570 0.4422 0.1492 0.055 Uiso 1 1 calc R . .
H14O H 0.6050 0.4158 0.1146 0.055 Uiso 1 1 calc R . .
O30 O 1.0746(2) 0.20749(18) -0.17863(12) 0.0473(10) Uani 1 1 d . . .
O31 O 1.16176(16) 0.26495(16) -0.20618(11) 0.0366(8) Uani 1 1 d . . .
O32 O 0.8785(2) 0.25645(18) -0.18740(11) 0.0434(9) Uani 1 1 d . . .
O33 O 0.9663(3) 0.2912(2) -0.14756(11) 0.0712(14) Uani 1 1 d . . .
O34 O 0.84736(18) 0.38997(17) -0.23024(10) 0.0360(8) Uani 1 1 d . . .
O35 O 0.85416(17) 0.35837(17) -0.29803(10) 0.0375(8) Uani 1 1 d . . .
O36 O 0.97044(18) 0.43621(15) -0.32731(10) 0.0362(8) Uani 1 1 d . . .
O37 O 1.04636(17) 0.36571(14) -0.35463(9) 0.0293(7) Uani 1 1 d . . .
O38 O 1.15954(17) 0.25773(16) -0.30154(11) 0.0398(8) Uani 1 1 d . . .
O39 O 1.16640(17) 0.36422(15) -0.30102(10) 0.0320(8) Uani 1 1 d . . .
C150 C 1.0494(2) 0.2890(2) -0.22922(13) 0.0228(9) Uani 1 1 d . . .
C151 C 0.9778(2) 0.3044(2) -0.22105(13) 0.0203(9) Uani 1 1 d . . .
C152 C 0.9526(2) 0.34086(19) -0.25534(12) 0.0201(9) Uani 1 1 d . . .
C153 C 1.0086(2) 0.3494(2) -0.28460(13) 0.0234(9) Uani 1 1 d . . .
C154 C 1.0677(2) 0.31712(19) -0.26893(13) 0.0208(9) Uani 1 1 d . . .
C155 C 1.0939(2) 0.2498(2) -0.20170(14) 0.0277(10) Uani 1 1 d . . .
C156 C 0.9346(3) 0.2818(2) -0.18499(14) 0.0320(12) Uani 1 1 d . . .
C157 C 0.8804(2) 0.3660(2) -0.25875(14) 0.0237(10) Uani 1 1 d . . .
C158 C 1.0048(2) 0.3887(2) -0.32332(14) 0.0246(10) Uani 1 1 d . . .
C159 C 1.1352(2) 0.3091(2) -0.29173(14) 0.0245(10) Uani 1 1 d . . .
C160 C 1.2109(3) 0.2232(3) -0.18457(19) 0.0461(15) Uani 1 1 d . . .
H16A H 1.2013 0.2234 -0.1545 0.069 Uiso 1 1 calc R . .
H16B H 1.2578 0.2381 -0.1895 0.069 Uiso 1 1 calc R . .
H16C H 1.2061 0.1804 -0.1954 0.069 Uiso 1 1 calc R . .
C161 C 0.9316(6) 0.2592(5) -0.1118(2) 0.122(4) Uani 1 1 d . . .
H16D H 0.8862 0.2779 -0.1073 0.183 Uiso 1 1 calc R . .
H16E H 0.9594 0.2643 -0.0864 0.183 Uiso 1 1 calc R . .
H16F H 0.9265 0.2144 -0.1181 0.183 Uiso 1 1 calc R . .
C162 C 0.7880(3) 0.3890(3) -0.30643(17) 0.0482(15) Uani 1 1 d . . .
H16G H 0.7511 0.3655 -0.2927 0.072 Uiso 1 1 calc R . .
H16H H 0.7797 0.3900 -0.3367 0.072 Uiso 1 1 calc R . .
H16I H 0.7890 0.4321 -0.2956 0.072 Uiso 1 1 calc R . .
C163 C 1.0563(3) 0.4083(2) -0.39114(14) 0.0359(12) Uani 1 1 d . . .
H16J H 1.0114 0.4193 -0.4030 0.054 Uiso 1 1 calc R . .
H16K H 1.0840 0.3869 -0.4124 0.054 Uiso 1 1 calc R . .
H16L H 1.0799 0.4465 -0.3820 0.054 Uiso 1 1 calc R . .
C164 C 1.2222(3) 0.3600(3) -0.33296(17) 0.0429(13) Uani 1 1 d . . .
H16M H 1.2612 0.3366 -0.3213 0.064 Uiso 1 1 calc R . .
H16N H 1.2371 0.4024 -0.3407 0.064 Uiso 1 1 calc R . .
H16O H 1.2049 0.3382 -0.3578 0.064 Uiso 1 1 calc R . .
O40 O 1.0213(2) 0.52092(17) 0.28127(11) 0.0441(9) Uani 1 1 d . . .
O41 O 0.93749(17) 0.50580(15) 0.23314(11) 0.0341(8) Uani 1 1 d . . .
O42 O 1.19491(16) 0.39013(16) 0.26541(11) 0.0325(8) Uani 1 1 d . . .
O43 O 1.14263(17) 0.47534(16) 0.23678(11) 0.0364(8) Uani 1 1 d . . .
O44 O 1.1253(2) 0.23236(17) 0.27684(10) 0.0420(9) Uani 1 1 d . . .
O45 O 1.15708(16) 0.27062(15) 0.21314(9) 0.0288(7) Uani 1 1 d . . .
O46 O 0.9879(2) 0.19942(18) 0.22476(12) 0.0496(10) Uani 1 1 d . . .
O47 O 0.88984(19) 0.24342(18) 0.25122(11) 0.0437(9) Uani 1 1 d . . .
O48 O 0.83633(18) 0.3720(2) 0.22134(12) 0.0495(10) Uani 1 1 d . . .
O49 O 0.86011(17) 0.40782(19) 0.28689(11) 0.0431(9) Uani 1 1 d . . .
C170 C 1.0059(2) 0.4163(2) 0.25067(14) 0.0246(10) Uani 1 1 d . . .
C171 C 1.0733(2) 0.3861(2) 0.25081(14) 0.0260(10) Uani 1 1 d . . .
C172 C 1.0614(2) 0.3199(2) 0.24721(13) 0.0216(9) Uani 1 1 d . . .
C173 C 0.9884(2) 0.3095(2) 0.24490(13) 0.0264(10) Uani 1 1 d . . .
C174 C 0.9545(2) 0.3689(2) 0.24761(13) 0.0249(9) Uani 1 1 d . . .
C175 C 0.9906(2) 0.4861(2) 0.25737(14) 0.0274(10) Uani 1 1 d . . .
C176 C 1.1431(2) 0.4153(2) 0.25251(13) 0.0240(10) Uani 1 1 d . . .
C177 C 1.1165(2) 0.2694(2) 0.24819(14) 0.0272(10) Uani 1 1 d . . .
C178 C 0.9572(3) 0.2458(2) 0.23895(14) 0.0342(11) Uani 1 1 d . . .
C179 C 0.8778(2) 0.3822(2) 0.24893(15) 0.0283(10) Uani 1 1 d . . .
C180 C 0.9119(3) 0.5699(3) 0.24141(19) 0.0513(15) Uani 1 1 d . . .
H18D H 0.8847 0.5699 0.2672 0.077 Uiso 1 1 calc R . .
H18E H 0.8832 0.5837 0.2180 0.077 Uiso 1 1 calc R . .
H18F H 0.9510 0.5985 0.2446 0.077 Uiso 1 1 calc R . .
C181 C 1.2065(2) 0.5111(2) 0.24134(18) 0.0399(13) Uani 1 1 d . . .
H18G H 1.2180 0.5150 0.2711 0.060 Uiso 1 1 calc R . .
H18H H 1.2005 0.5531 0.2293 0.060 Uiso 1 1 calc R . .
H18I H 1.2438 0.4892 0.2267 0.060 Uiso 1 1 calc R . .
C182 C 1.2155(2) 0.2265(2) 0.21390(16) 0.0326(11) Uani 1 1 d . . .
H18J H 1.2444 0.2353 0.2383 0.049 Uiso 1 1 calc R . .
H18K H 1.2428 0.2316 0.1884 0.049 Uiso 1 1 calc R . .
H18L H 1.1982 0.1833 0.2155 0.049 Uiso 1 1 calc R . .
C183 C 0.8562(4) 0.1820(3) 0.24378(19) 0.0622(19) Uani 1 1 d . . .
H18M H 0.8529 0.1743 0.2136 0.093 Uiso 1 1 calc R . .
H18N H 0.8100 0.1824 0.2560 0.093 Uiso 1 1 calc R . .
H18O H 0.8835 0.1486 0.2568 0.093 Uiso 1 1 calc R . .
C184 C 0.7864(3) 0.4237(4) 0.2914(2) 0.073(2) Uani 1 1 d . . .
H18P H 0.7743 0.4568 0.2714 0.109 Uiso 1 1 calc R . .
H18Q H 0.7776 0.4385 0.3199 0.109 Uiso 1 1 calc R . .
H18R H 0.7585 0.3863 0.2859 0.109 Uiso 1 1 calc R . .

loop_
_atom_site_aniso_label
_atom_site_aniso_U_11
_atom_site_aniso_U_22
_atom_site_aniso_U_33
_atom_site_aniso_U_23
_atom_site_aniso_U_13
_atom_site_aniso_U_12
Cr1 0.0250(3) 0.0275(4) 0.0181(3) -0.0024(3) 0.0012(3) 0.0031(3)
C1 0.036(2) 0.030(3) 0.025(2) -0.001(2) -0.005(2) -0.006(2)
C2 0.030(2) 0.039(3) 0.024(2) -0.005(2) 0.0016(19) 0.001(2)
C3 0.036(3) 0.028(3) 0.023(2) -0.004(2) -0.0017(19) 0.000(2)
C4 0.031(2) 0.036(3) 0.026(2) -0.001(2) -0.0009(19) -0.003(2)
C5 0.044(3) 0.031(3) 0.023(2) 0.001(2) 0.007(2) 0.000(2)
C6 0.041(3) 0.028(3) 0.020(2) 0.000(2) 0.001(2) 0.001(2)
C7 0.034(3) 0.045(3) 0.048(3) 0.000(3) -0.013(2) -0.003(2)
C8 0.039(3) 0.047(3) 0.024(2) 0.000(2) 0.005(2) 0.003(2)
C9 0.055(3) 0.049(3) 0.026(3) -0.002(2) 0.005(2) 0.019(3)
C11 0.035(3) 0.024(2) 0.037(3) 0.001(2) -0.012(2) -0.001(2)
C12 0.041(3) 0.037(3) 0.059(3) -0.003(3) 0.025(3) 0.009(2)
C13 0.123(6) 0.027(3) 0.025(3) -0.001(2) 0.012(3) 0.002(3)
C14 0.099(5) 0.040(3) 0.039(3) -0.006(3) -0.032(3) -0.007(3)
C15 0.034(3) 0.029(3) 0.064(4) -0.003(3) -0.014(2) -0.005(2)
C16 0.041(3) 0.030(3) 0.026(2) -0.006(2) 0.009(2) -0.005(2)
C17 0.075(4) 0.039(3) 0.088(5) 0.026(3) -0.048(4) -0.010(3)
C18 0.287(12) 0.041(4) 0.051(4) -0.005(3) 0.069(6) 0.007(6)
C19 0.032(3) 0.059(5) 0.195(9) 0.020(5) -0.004(4) 0.005(3)
Cr2 0.0180(3) 0.0163(3) 0.0153(3) -0.0007(3) 0.0030(3) 0.0001(3)
C21 0.024(2) 0.017(2) 0.018(2) -0.0052(18) 0.0063(18) -0.0003(17)
C22 0.018(2) 0.019(2) 0.020(2) 0.0011(17) 0.0019(17) -0.0018(17)
C23 0.026(2) 0.021(2) 0.020(2) -0.0064(18) 0.0111(18) -0.0008(18)
C24 0.024(2) 0.028(2) 0.026(2) -0.010(2) 0.0122(19) -0.0071(19)
C25 0.021(2) 0.037(3) 0.018(2) 0.005(2) 0.0047(17) -0.007(2)
C26 0.025(2) 0.023(2) 0.019(2) 0.0030(18) 0.0069(18) 0.0020(18)
C27 0.026(2) 0.019(2) 0.026(2) -0.0038(19) 0.0023(19) -0.0071(18)
C28 0.026(2) 0.020(2) 0.048(3) 0.002(2) 0.008(2) 0.0017(19)
C29 0.030(3) 0.059(3) 0.020(2) 0.000(2) 0.002(2) -0.010(3)
C31 0.024(2) 0.023(2) 0.023(2) -0.0058(18) 0.0061(18) 0.0021(19)
C32 0.021(2) 0.025(2) 0.017(2) -0.0028(18) 0.0044(17) 0.0016(18)
C33 0.020(2) 0.020(2) 0.021(2) 0.0026(18) 0.0084(17) 0.0031(18)
C34 0.021(2) 0.023(2) 0.024(2) -0.0053(18) 0.0066(18) -0.0040(18)
C35 0.0151(19) 0.029(2) 0.022(2) -0.0031(19) 0.0052(16) 0.0021(18)
C36 0.023(2) 0.027(2) 0.027(2) 0.003(2) 0.005(2) 0.0060(19)
C37 0.033(3) 0.024(2) 0.036(3) -0.007(2) 0.006(2) 0.003(2)
C38 0.026(2) 0.027(2) 0.027(2) 0.011(2) 0.0092(19) 0.0024(19)
C39 0.023(2) 0.054(3) 0.024(2) -0.005(2) -0.0043(19) -0.003(2)
Cr3 0.0233(3) 0.0301(4) 0.0195(3) 0.0021(3) -0.0020(3) -0.0040(3)
C41 0.026(2) 0.026(3) 0.068(4) -0.006(3) 0.004(3) -0.008(2)
C42 0.025(2) 0.046(3) 0.027(2) -0.004(2) 0.003(2) -0.003(2)
C43 0.026(2) 0.038(3) 0.022(2) 0.001(2) 0.0004(19) -0.011(2)
C44 0.032(3) 0.049(3) 0.029(3) -0.001(2) -0.001(2) -0.014(3)
C45 0.049(3) 0.039(3) 0.033(3) 0.005(2) -0.004(2) -0.014(3)
C46 0.052(3) 0.028(3) 0.045(3) 0.010(2) -0.028(3) -0.003(3)
C47 0.033(3) 0.031(3) 0.115(6) -0.022(3) -0.001(3) -0.008(2)
C48 0.037(3) 0.052(4) 0.037(3) -0.010(3) -0.011(2) -0.010(3)
C49 0.062(4) 0.071(4) 0.033(3) 0.014(3) 0.001(3) -0.022(3)
C51 0.030(3) 0.037(3) 0.037(3) 0.011(2) -0.005(2) -0.005(2)
C52 0.031(3) 0.034(3) 0.029(3) 0.008(2) -0.001(2) -0.006(2)
C53 0.030(3) 0.037(3) 0.024(2) 0.001(2) -0.004(2) 0.000(2)
C54 0.033(3) 0.042(3) 0.033(3) -0.002(2) 0.001(2) -0.002(2)
C55 0.049(3) 0.038(3) 0.031(3) -0.003(2) -0.006(3) -0.006(3)
C56 0.038(3) 0.036(3) 0.044(3) 0.006(2) -0.018(2) 0.000(2)
C57 0.031(3) 0.046(3) 0.062(4) 0.023(3) 0.002(3) -0.004(2)
C58 0.033(3) 0.041(3) 0.036(3) 0.001(2) -0.004(2) 0.008(2)
C59 0.084(5) 0.059(4) 0.029(3) -0.011(3) -0.011(3) 0.012(4)
Cr4 0.0216(3) 0.0294(4) 0.0291(4) -0.0088(3) -0.0026(3) -0.0018(3)
C61 0.029(2) 0.037(3) 0.033(3) -0.002(2) 0.001(2) 0.001(2)
C62 0.026(2) 0.030(3) 0.033(3) -0.006(2) -0.001(2) 0.004(2)
C63 0.023(2) 0.033(3) 0.035(3) -0.008(2) -0.002(2) -0.001(2)
C64 0.020(2) 0.033(3) 0.047(3) -0.010(2) -0.002(2) 0.002(2)
C65 0.035(3) 0.036(3) 0.037(3) -0.007(2) 0.001(2) -0.006(2)
C66 0.034(3) 0.046(3) 0.028(3) -0.003(2) -0.006(2) 0.001(3)
C67 0.034(3) 0.050(3) 0.039(3) 0.003(3) -0.003(2) 0.002(3)
C68 0.035(3) 0.053(3) 0.038(3) -0.012(3) -0.009(2) -0.002(3)
C69 0.038(3) 0.056(4) 0.050(3) -0.005(3) 0.018(3) -0.004(3)
C71 0.034(3) 0.048(3) 0.069(4) -0.033(3) -0.014(3) 0.008(3)
C72 0.029(3) 0.042(3) 0.074(4) -0.008(3) 0.005(3) -0.008(3)
C73 0.046(3) 0.033(3) 0.043(3) -0.003(2) 0.011(3) -0.005(2)
C74 0.039(3) 0.029(3) 0.047(3) 0.001(2) -0.008(3) -0.003(2)
C75 0.026(3) 0.034(3) 0.053(3) -0.015(3) 0.008(2) -0.002(2)
C76 0.031(3) 0.054(4) 0.048(3) -0.021(3) -0.011(2) 0.007(3)
C77 0.044(4) 0.085(5) 0.115(6) -0.068(5) -0.037(4) 0.019(4)
C78 0.081(5) 0.045(4) 0.059(4) 0.017(3) 0.022(4) -0.007(3)
C79 0.046(3) 0.027(3) 0.073(4) -0.004(3) 0.008(3) 0.008(3)
O10 0.073(3) 0.042(2) 0.030(2) 0.0048(17) 0.0055(19) 0.005(2)
O11 0.041(2) 0.0314(19) 0.0283(18) 0.0105(15) -0.0041(15) 0.0044(16)
O12 0.047(2) 0.0228(18) 0.040(2) -0.0022(16) 0.0112(17) 0.0059(15)
O13 0.0296(18) 0.0233(17) 0.047(2) 0.0012(15) 0.0044(16) -0.0022(14)
O14 0.057(2) 0.040(2) 0.044(2) 0.0051(18) -0.0174(19) -0.0212(19)
O15 0.082(3) 0.0232(19) 0.0279(19) 0.0032(15) -0.0087(19) -0.0067(18)
O16 0.134(5) 0.028(2) 0.112(5) -0.006(3) -0.060(4) 0.019(3)
O17 0.136(5) 0.027(2) 0.093(4) 0.011(2) 0.080(4) 0.017(3)
O18 0.062(3) 0.036(2) 0.065(3) -0.017(2) -0.002(2) 0.006(2)
O19 0.087(3) 0.0272(19) 0.045(2) -0.0086(17) -0.021(2) 0.013(2)
C110 0.025(2) 0.029(3) 0.021(2) 0.005(2) 0.0027(19) 0.000(2)
C111 0.016(2) 0.030(3) 0.024(2) -0.002(2) 0.0056(18) 0.0019(18)
C112 0.018(2) 0.029(2) 0.028(2) 0.000(2) 0.0034(18) 0.0035(19)
C113 0.053(3) 0.024(3) 0.025(3) -0.009(2) 0.014(2) 0.001(2)
C114 0.037(3) 0.021(2) 0.027(2) -0.002(2) 0.007(2) 0.002(2)
C115 0.028(3) 0.035(3) 0.036(3) 0.000(2) 0.009(2) 0.002(2)
C116 0.027(2) 0.026(3) 0.029(3) 0.003(2) -0.002(2) 0.000(2)
C117 0.020(2) 0.024(2) 0.034(3) -0.003(2) 0.0033(19) 0.0030(19)
C118 0.159(8) 0.022(3) 0.030(3) -0.002(3) 0.010(4) 0.014(4)
C119 0.034(3) 0.031(3) 0.036(3) 0.009(2) 0.012(2) 0.002(2)
C120 0.048(3) 0.031(3) 0.037(3) 0.019(2) -0.003(2) -0.003(2)
C121 0.049(3) 0.018(3) 0.052(3) -0.001(2) -0.001(3) -0.006(2)
C122 0.052(3) 0.043(3) 0.027(3) 0.004(2) -0.008(2) -0.003(3)
C123 0.321(15) 0.040(4) 0.079(6) 0.031(4) 0.025(8) 0.027(7)
C124 0.106(5) 0.024(3) 0.039(3) -0.007(2) -0.020(3) 0.008(3)
O20 0.0335(18) 0.0231(17) 0.0225(16) 0.0023(13) 0.0045(14) 0.0031(14)
O21 0.0327(17) 0.0225(16) 0.0196(15) -0.0012(13) 0.0049(14) 0.0018(13)
O22 0.042(2) 0.0267(18) 0.0301(18) 0.0023(15) 0.0042(15) -0.0099(15)
O23 0.0422(19) 0.040(2) 0.0158(15) 0.0029(14) 0.0120(14) -0.0126(16)
O24 0.0277(19) 0.076(3) 0.058(3) -0.035(2) 0.0092(18) 0.0008(19)
O25 0.0279(17) 0.042(2) 0.0209(17) -0.0131(15) 0.0109(14) 0.0016(15)
O26 0.046(2) 0.0223(17) 0.0332(19) -0.0058(15) 0.0052(16) 0.0045(16)
O27 0.0377(19) 0.0176(16) 0.0391(19) 0.0023(15) 0.0080(16) 0.0020(14)
O28 0.0271(17) 0.0348(19) 0.0270(17) 0.0007(15) 0.0048(14) -0.0038(15)
O29 0.0312(17) 0.0275(17) 0.0206(16) 0.0077(14) 0.0056(13) 0.0040(14)
C130 0.024(2) 0.022(2) 0.014(2) 0.0024(17) -0.0001(17) -0.0020(18)
C131 0.018(2) 0.022(2) 0.020(2) -0.0022(18) 0.0002(17) -0.0002(17)
C132 0.015(2) 0.030(3) 0.021(2) -0.0007(19) 0.0005(17) 0.0024(18)
C134 0.020(2) 0.024(2) 0.021(2) 0.0011(19) -0.0013(18) 0.0049(18)
C133 0.021(2) 0.022(2) 0.022(2) -0.0014(19) -0.0021(18) 0.0012(18)
C135 0.020(2) 0.023(2) 0.018(2) -0.0031(18) 0.0023(17) -0.0038(18)
C136 0.021(2) 0.026(2) 0.015(2) -0.0029(18) 0.0062(17) 0.0010(19)
C137 0.023(2) 0.025(2) 0.028(2) -0.001(2) 0.0039(19) 0.0025(19)
C138 0.026(2) 0.024(2) 0.024(2) 0.000(2) -0.0068(19) 0.0020(19)
C139 0.027(2) 0.018(2) 0.020(2) -0.0013(18) 0.0065(18) 0.0001(19)
C140 0.027(2) 0.035(3) 0.016(2) -0.0056(19) 0.0052(18) 0.004(2)
C141 0.055(3) 0.050(4) 0.035(3) 0.010(3) 0.025(3) -0.014(3)
C142 0.048(3) 0.060(4) 0.031(3) -0.021(3) 0.016(2) 0.001(3)
C143 0.050(3) 0.022(3) 0.033(3) 0.002(2) -0.004(2) -0.009(2)
C144 0.048(3) 0.033(3) 0.028(3) 0.011(2) 0.018(2) 0.011(2)
O30 0.046(2) 0.046(2) 0.049(2) 0.026(2) -0.0169(19) -0.0055(19)
O31 0.0317(18) 0.0328(19) 0.045(2) 0.0129(17) -0.0142(16) 0.0055(15)
O32 0.054(2) 0.045(2) 0.0317(19) 0.0022(17) 0.0099(17) -0.009(2)
O33 0.089(3) 0.104(4) 0.020(2) -0.008(2) -0.010(2) -0.016(3)
O34 0.0373(19) 0.040(2) 0.0307(19) -0.0101(16) 0.0010(16) 0.0090(16)
O35 0.0343(18) 0.053(2) 0.0254(18) -0.0114(17) -0.0094(15) 0.0144(17)
O36 0.054(2) 0.0238(18) 0.0305(18) 0.0068(14) -0.0043(16) 0.0131(17)
O37 0.0364(18) 0.0290(17) 0.0226(16) 0.0063(13) -0.0019(15) 0.0035(15)
O38 0.0390(19) 0.0276(19) 0.053(2) -0.0022(17) 0.0097(17) 0.0047(16)
O39 0.0334(18) 0.0254(17) 0.0372(19) 0.0003(15) 0.0000(15) -0.0049(14)
C150 0.032(2) 0.018(2) 0.018(2) -0.0046(17) -0.0082(19) -0.0047(19)
C151 0.027(2) 0.019(2) 0.015(2) -0.0044(17) -0.0074(17) -0.0010(18)
C152 0.027(2) 0.017(2) 0.016(2) -0.0045(16) -0.0054(18) -0.0015(18)
C153 0.028(2) 0.020(2) 0.022(2) -0.0040(18) -0.0064(18) 0.0035(18)
C154 0.024(2) 0.015(2) 0.023(2) -0.0039(18) -0.0076(18) 0.0004(17)
C155 0.039(3) 0.022(2) 0.022(2) -0.007(2) -0.008(2) 0.001(2)
C156 0.050(3) 0.028(3) 0.018(2) -0.0028(19) -0.004(2) 0.011(2)
C157 0.031(2) 0.017(2) 0.024(2) -0.0019(19) -0.002(2) 0.0011(19)
C158 0.030(2) 0.017(2) 0.027(2) -0.0063(19) -0.007(2) 0.0031(19)
C159 0.027(2) 0.025(2) 0.022(2) 0.002(2) -0.0095(19) -0.0006(19)
C160 0.035(3) 0.039(3) 0.064(4) 0.002(3) -0.023(3) 0.006(2)
C161 0.182(10) 0.166(10) 0.017(3) 0.013(5) 0.014(5) -0.033(8)
C162 0.034(3) 0.070(4) 0.041(3) -0.004(3) -0.010(2) 0.024(3)
C163 0.043(3) 0.043(3) 0.022(2) 0.010(2) -0.007(2) -0.007(2)
C164 0.042(3) 0.043(3) 0.043(3) -0.001(3) 0.008(3) -0.008(3)
O40 0.055(2) 0.034(2) 0.044(2) -0.0100(17) -0.0226(19) 0.0015(17)
O41 0.0367(19) 0.0256(18) 0.040(2) -0.0006(15) -0.0078(15) 0.0095(15)
O42 0.0235(17) 0.0332(19) 0.041(2) 0.0120(16) -0.0041(15) 0.0002(14)
O43 0.0282(18) 0.0284(18) 0.053(2) 0.0140(17) -0.0073(16) -0.0054(15)
O44 0.057(2) 0.038(2) 0.0310(19) 0.0185(17) 0.0118(17) 0.0172(18)
O45 0.0296(17) 0.0325(18) 0.0244(17) 0.0054(14) -0.0002(14) 0.0089(14)
O46 0.068(3) 0.033(2) 0.048(2) -0.0068(18) -0.001(2) -0.010(2)
O47 0.046(2) 0.048(2) 0.037(2) 0.0056(18) -0.0027(17) -0.0232(18)
O48 0.0272(19) 0.077(3) 0.044(2) -0.004(2) -0.0106(17) -0.0079(19)
O49 0.0227(17) 0.072(3) 0.035(2) -0.0086(19) 0.0032(15) 0.0051(17)
C170 0.025(2) 0.029(2) 0.019(2) 0.0043(19) -0.0006(18) 0.0005(19)
C171 0.030(2) 0.031(3) 0.016(2) 0.005(2) 0.0008(19) 0.006(2)
C172 0.024(2) 0.028(2) 0.013(2) 0.0018(18) -0.0013(17) -0.0043(18)
C173 0.038(3) 0.027(2) 0.014(2) 0.0011(19) 0.0006(19) -0.003(2)
C174 0.025(2) 0.034(3) 0.017(2) 0.0020(19) -0.0023(19) -0.005(2)
C175 0.027(2) 0.031(3) 0.024(2) 0.003(2) -0.005(2) -0.001(2)
C176 0.025(2) 0.029(3) 0.018(2) 0.0026(19) -0.0014(18) -0.0037(19)
C177 0.030(2) 0.030(3) 0.022(2) 0.001(2) -0.0008(19) -0.005(2)
C178 0.043(3) 0.034(3) 0.025(2) 0.004(2) -0.006(2) -0.016(3)
C179 0.023(2) 0.038(3) 0.024(2) 0.001(2) -0.001(2) -0.002(2)
C180 0.053(4) 0.045(3) 0.056(4) -0.001(3) -0.003(3) 0.017(3)
C181 0.025(3) 0.037(3) 0.058(4) 0.004(3) 0.000(2) -0.007(2)
C182 0.031(3) 0.031(3) 0.036(3) 0.000(2) 0.003(2) 0.010(2)
C183 0.077(5) 0.062(4) 0.047(4) 0.009(3) -0.014(3) -0.038(4)
C184 0.035(3) 0.123(6) 0.060(4) -0.008(5) 0.007(3) 0.011(4)

loop_
_atom_type_symbol
_atom_type_description
_atom_type_scat_dispersion_real
_atom_type_scat_dispersion_imag
_atom_type_scat_source
C C .0033 .0016 'International Tables Vol C Tables 4.2.6.8 and 6.1.1.4'
H H .0000 .0000 'International Tables Vol C Tables 4.2.6.8 and 6.1.1.4'
Cr Cr .3209 .6236 'International Tables Vol C Tables 4.2.6.8 and 6.1.1.4'
O O .0106 .0060 'International Tables Vol C Tables 4.2.6.8 and 6.1.1.4'

loop_
_geom_angle_atom_site_label_1
_geom_angle_atom_site_label_2
_geom_angle_atom_site_label_3
_geom_angle
_geom_angle_site_symmetry_1
_geom_angle_site_symmetry_3
_geom_angle_publ_flag
C16 Cr1 C14 68.3(2) . . ?
C16 Cr1 C6 99.68(18) . . ?
C14 Cr1 C6 156.6(2) . . ?
C16 Cr1 C12 68.94(19) . . ?
C14 Cr1 C12 69.1(2) . . ?
C6 Cr1 C12 126.9(2) . . ?
C16 Cr1 C2 156.28(19) . . ?
C14 Cr1 C2 129.3(2) . . ?
C6 Cr1 C2 69.02(18) . . ?
C12 Cr1 C2 100.49(19) . . ?
C16 Cr1 C4 127.98(19) . . ?
C14 Cr1 C4 102.1(2) . . ?
C6 Cr1 C4 68.72(18) . . ?
C12 Cr1 C4 157.9(2) . . ?
C2 Cr1 C4 68.80(18) . . ?
C16 Cr1 C15 37.9(2) . . ?
C14 Cr1 C15 37.8(2) . . ?
C6 Cr1 C15 121.4(2) . . ?
C12 Cr1 C15 81.8(2) . . ?
C2 Cr1 C15 165.2(2) . . ?
C4 Cr1 C15 103.85(19) . . ?
C16 Cr1 C13 81.6(2) . . ?
C14 Cr1 C13 38.2(3) . . ?
C6 Cr1 C13 163.9(3) . . ?
C12 Cr1 C13 38.5(2) . . ?
C2 Cr1 C13 103.6(2) . . ?
C4 Cr1 C13 123.1(2) . . ?
C15 Cr1 C13 69.0(3) . . ?
C16 Cr1 C3 164.57(19) . . ?
C14 Cr1 C3 104.7(2) . . ?
C6 Cr1 C3 81.67(17) . . ?
C12 Cr1 C3 122.51(19) . . ?
C2 Cr1 C3 38.06(17) . . ?
C4 Cr1 C3 38.20(17) . . ?
C15 Cr1 C3 129.0(2) . . ?
C13 Cr1 C3 101.45(19) . . ?
C16 Cr1 C11 38.15(18) . . ?
C14 Cr1 C11 81.3(2) . . ?
C6 Cr1 C11 101.81(18) . . ?
C12 Cr1 C11 38.2(2) . . ?
C2 Cr1 C11 121.58(19) . . ?
C4 Cr1 C11 163.53(19) . . ?
C15 Cr1 C11 68.85(19) . . ?
C13 Cr1 C11 69.2(2) . . ?
C3 Cr1 C11 156.87(19) . . ?
C16 Cr1 C5 102.06(18) . . ?
C14 Cr1 C5 122.1(2) . . ?
C6 Cr1 C5 38.36(18) . . ?
C12 Cr1 C5 163.0(2) . . ?
C2 Cr1 C5 82.17(18) . . ?
C4 Cr1 C5 38.20(17) . . ?
C15 Cr1 C5 100.0(2) . . ?
C13 Cr1 C5 157.3(2) . . ?
C3 Cr1 C5 69.42(17) . . ?
C11 Cr1 C5 126.70(19) . . ?
C16 Cr1 C1 120.94(18) . . ?
C14 Cr1 C1 165.2(2) . . ?
C6 Cr1 C1 37.99(18) . . ?
C12 Cr1 C1 102.3(2) . . ?
C2 Cr1 C1 38.45(17) . . ?
C4 Cr1 C1 81.47(18) . . ?
C15 Cr1 C1 155.7(2) . . ?
C13 Cr1 C1 128.2(3) . . ?
C3 Cr1 C1 69.14(17) . . ?
C11 Cr1 C1 99.39(18) . . ?
C5 Cr1 C1 69.29(19) . . ?
C6 C1 C2 118.1(4) . . ?
C6 C1 C7 122.0(4) . . ?
C2 C1 C7 119.9(4) . . ?
C6 C1 Cr1 69.5(3) . . ?
C2 C1 Cr1 69.5(3) . . ?
C7 C1 Cr1 131.2(4) . . ?
C3 C2 C1 121.2(4) . . ?
C3 C2 Cr1 71.8(3) . . ?
C1 C2 Cr1 72.1(3) . . ?
C3 C2 H2 119.4 . . ?
C1 C2 H2 119.4 . . ?
Cr1 C2 H2 129.2 . . ?
C2 C3 C4 118.9(4) . . ?
C2 C3 C8 121.6(4) . . ?
C4 C3 C8 119.5(4) . . ?
C2 C3 Cr1 70.1(3) . . ?
C4 C3 Cr1 70.5(3) . . ?
C8 C3 Cr1 132.2(3) . . ?
C3 C4 C5 121.6(4) . . ?
C3 C4 Cr1 71.3(3) . . ?
C5 C4 Cr1 71.5(3) . . ?
C3 C4 H4 119.2 . . ?
C5 C4 H4 119.2 . . ?
Cr1 C4 H4 130.7 . . ?
C4 C5 C6 117.7(4) . . ?
C4 C5 C9 121.4(4) . . ?
C6 C5 C9 120.9(4) . . ?
C4 C5 Cr1 70.3(3) . . ?
C6 C5 Cr1 69.6(3) . . ?
C9 C5 Cr1 131.5(4) . . ?
C1 C6 C5 122.4(4) . . ?
C1 C6 Cr1 72.5(3) . . ?
C5 C6 Cr1 72.1(3) . . ?
C1 C6 H6 118.8 . . ?
C5 C6 H6 118.8 . . ?
Cr1 C6 H6 129.1 . . ?
C1 C7 H7A 109.5 . . ?
C1 C7 H7B 109.5 . . ?
H7A C7 H7B 109.5 . . ?
C1 C7 H7C 109.5 . . ?
H7A C7 H7C 109.5 . . ?
H7B C7 H7C 109.5 . . ?
C3 C8 H8A 109.5 . . ?
C3 C8 H8B 109.5 . . ?
H8A C8 H8B 109.5 . . ?
C3 C8 H8C 109.5 . . ?
H8A C8 H8C 109.5 . . ?
H8B C8 H8C 109.5 . . ?
C5 C9 H9A 109.5 . . ?
C5 C9 H9B 109.5 . . ?
H9A C9 H9B 109.5 . . ?
C5 C9 H9C 109.5 . . ?
H9A C9 H9C 109.5 . . ?
H9B C9 H9C 109.5 . . ?
C16 C11 C12 118.4(5) . . ?
C16 C11 C17 120.9(5) . . ?
C12 C11 C17 120.6(5) . . ?
C16 C11 Cr1 69.5(3) . . ?
C12 C11 Cr1 69.8(3) . . ?
C17 C11 Cr1 130.1(4) . . ?
C11 C12 C13 120.7(5) . . ?
C11 C12 Cr1 72.0(3) . . ?
C13 C12 Cr1 71.4(3) . . ?
C11 C12 H12 119.7 . . ?
C13 C12 H12 119.7 . . ?
Cr1 C12 H12 129.4 . . ?
C14 C13 C12 118.4(5) . . ?
C14 C13 C18 120.4(7) . . ?
C12 C13 C18 121.1(8) . . ?
C14 C13 Cr1 70.1(3) . . ?
C12 C13 Cr1 70.1(3) . . ?
C18 C13 Cr1 130.1(5) . . ?
C15 C14 C13 121.6(5) . . ?
C15 C14 Cr1 71.7(3) . . ?
C13 C14 Cr1 71.7(4) . . ?
C15 C14 H14 119.2 . . ?
C13 C14 H14 119.2 . . ?
Cr1 C14 H14 130.0 . . ?
C16 C15 C14 118.9(5) . . ?
C16 C15 C19 119.5(6) . . ?
C14 C15 C19 121.6(6) . . ?
C16 C15 Cr1 70.2(3) . . ?
C14 C15 Cr1 70.4(4) . . ?
C19 C15 Cr1 130.8(4) . . ?
C15 C16 C11 121.9(5) . . ?
C15 C16 Cr1 72.0(3) . . ?
C11 C16 Cr1 72.3(3) . . ?
C15 C16 H16 119.1 . . ?
C11 C16 H16 119.1 . . ?
Cr1 C16 H16 129.1 . . ?
C11 C17 H17A 109.5 . . ?
C11 C17 H17B 109.5 . . ?
H17A C17 H17B 109.5 . . ?
C11 C17 H17C 109.5 . . ?
H17A C17 H17C 109.5 . . ?
H17B C17 H17C 109.5 . . ?
C13 C18 H18A 109.5 . . ?
C13 C18 H18B 109.5 . . ?
H18A C18 H18B 109.5 . . ?
C13 C18 H18C 109.5 . . ?
H18A C18 H18C 109.5 . . ?
H18B C18 H18C 109.5 . . ?
C15 C19 H19A 109.5 . . ?
C15 C19 H19B 109.5 . . ?
H19A C19 H19B 109.5 . . ?
C15 C19 H19C 109.5 . . ?
H19A C19 H19C 109.5 . . ?
H19B C19 H19C 109.5 . . ?
C32 Cr2 C24 148.00(17) . . ?
C32 Cr2 C36 69.00(16) . . ?
C24 Cr2 C36 135.28(17) . . ?
C32 Cr2 C22 99.48(16) . . ?
C24 Cr2 C22 68.81(16) . . ?
C36 Cr2 C22 148.77(17) . . ?
C32 Cr2 C34 68.51(16) . . ?
C24 Cr2 C34 98.57(16) . . ?
C36 Cr2 C34 68.62(16) . . ?
C22 Cr2 C34 135.87(16) . . ?
C32 Cr2 C31 38.27(16) . . ?
C24 Cr2 C31 173.28(18) . . ?
C36 Cr2 C31 38.79(16) . . ?
C22 Cr2 C31 115.35(16) . . ?
C34 Cr2 C31 82.02(16) . . ?
C32 Cr2 C26 136.73(16) . . ?
C24 Cr2 C26 68.53(16) . . ?
C36 Cr2 C26 99.19(17) . . ?
C22 Cr2 C26 68.72(16) . . ?
C34 Cr2 C26 147.80(16) . . ?
C31 Cr2 C26 107.51(16) . . ?
C32 Cr2 C33 38.42(16) . . ?
C24 Cr2 C33 114.62(17) . . ?
C36 Cr2 C33 81.98(16) . . ?
C22 Cr2 C33 107.39(16) . . ?
C34 Cr2 C33 37.87(16) . . ?
C31 Cr2 C33 69.83(16) . . ?
C26 Cr2 C33 174.16(17) . . ?
C32 Cr2 C25 173.96(18) . . ?
C24 Cr2 C25 37.80(17) . . ?
C36 Cr2 C25 107.23(17) . . ?
C22 Cr2 C25 81.38(16) . . ?
C34 Cr2 C25 115.00(16) . . ?
C31 Cr2 C25 136.07(18) . . ?
C26 Cr2 C25 38.06(16) . . ?
C33 Cr2 C25 147.03(17) . . ?
C32 Cr2 C35 81.68(16) . . ?
C24 Cr2 C35 106.62(16) . . ?
C36 Cr2 C35 37.98(17) . . ?
C22 Cr2 C35 173.02(17) . . ?
C34 Cr2 C35 38.23(16) . . ?
C31 Cr2 C35 69.73(16) . . ?
C26 Cr2 C35 115.10(16) . . ?
C33 Cr2 C35 69.26(16) . . ?
C25 Cr2 C35 98.20(15) . . ?
C32 Cr2 C23 115.56(16) . . ?
C24 Cr2 C23 38.08(17) . . ?
C36 Cr2 C23 172.47(17) . . ?
C22 Cr2 C23 38.33(15) . . ?
C34 Cr2 C23 106.86(16) . . ?
C31 Cr2 C23 148.12(17) . . ?
C26 Cr2 C23 81.51(16) . . ?
C33 Cr2 C23 98.08(16) . . ?
C25 Cr2 C23 68.74(17) . . ?
C35 Cr2 C23 135.09(17) . . ?
C32 Cr2 C21 108.10(15) . . ?
C24 Cr2 C21 81.53(15) . . ?
C36 Cr2 C21 115.78(16) . . ?
C22 Cr2 C21 38.23(15) . . ?
C34 Cr2 C21 173.57(17) . . ?
C31 Cr2 C21 98.65(16) . . ?
C26 Cr2 C21 38.04(16) . . ?
C33 Cr2 C21 136.42(16) . . ?
C25 Cr2 C21 68.89(16) . . ?
C35 Cr2 C21 147.90(17) . . ?
C23 Cr2 C21 69.27(16) . . ?
C26 C21 C22 118.4(4) . . ?
C26 C21 C27 120.7(4) . . ?
C22 C21 C27 120.9(4) . . ?
C26 C21 Cr2 70.4(2) . . ?
C22 C21 Cr2 69.7(2) . . ?
C27 C21 Cr2 133.6(3) . . ?
C21 C22 C23 121.4(4) . . ?
C21 C22 Cr2 72.1(2) . . ?
C23 C22 Cr2 71.7(2) . . ?
C21 C22 H22 119.3 . . ?
C23 C22 H22 119.3 . . ?
Cr2 C22 H22 129.5 . . ?
C24 C23 C22 118.3(4) . . ?
C24 C23 C28 121.2(4) . . ?
C22 C23 C28 120.4(4) . . ?
C24 C23 Cr2 70.0(2) . . ?
C22 C23 Cr2 70.0(2) . . ?
C28 C23 Cr2 132.0(3) . . ?
C25 C24 C23 121.6(4) . . ?
C25 C24 Cr2 72.0(3) . . ?
C23 C24 Cr2 71.9(2) . . ?
C25 C24 H24 119.2 . . ?
C23 C24 H24 119.2 . . ?
Cr2 C24 H24 129.4 . . ?
C24 C25 C26 119.5(4) . . ?
C24 C25 C29 121.9(4) . . ?
C26 C25 C29 118.7(4) . . ?
C24 C25 Cr2 70.2(2) . . ?
C26 C25 Cr2 70.9(2) . . ?
C29 C25 Cr2 131.4(3) . . ?
C25 C26 C21 120.8(4) . . ?
C25 C26 Cr2 71.1(2) . . ?
C21 C26 Cr2 71.5(2) . . ?
C25 C26 H26 119.6 . . ?
C21 C26 H26 119.6 . . ?
Cr2 C26 H26 130.4 . . ?
C21 C27 H27A 109.5 . . ?
C21 C27 H27B 109.5 . . ?
H27A C27 H27B 109.5 . . ?
C21 C27 H27C 109.5 . . ?
H27A C27 H27C 109.5 . . ?
H27B C27 H27C 109.5 . . ?
C23 C28 H28A 109.5 . . ?
C23 C28 H28B 109.5 . . ?
H28A C28 H28B 109.5 . . ?
C23 C28 H28C 109.5 . . ?
H28A C28 H28C 109.5 . . ?
H28B C28 H28C 109.5 . . ?
C25 C29 H29A 109.5 . . ?
C25 C29 H29B 109.5 . . ?
H29A C29 H29B 109.5 . . ?
C25 C29 H29C 109.5 . . ?
H29A C29 H29C 109.5 . . ?
H29B C29 H29C 109.5 . . ?
C32 C31 C36 117.4(4) . . ?
C32 C31 C37 121.7(4) . . ?
C36 C31 C37 121.0(4) . . ?
C32 C31 Cr2 69.9(2) . . ?
C36 C31 Cr2 70.0(2) . . ?
C37 C31 Cr2 131.9(3) . . ?
C31 C32 C33 122.5(4) . . ?
C31 C32 Cr2 71.8(2) . . ?
C33 C32 Cr2 71.8(2) . . ?
C31 C32 H32 118.8 . . ?
C33 C32 H32 118.8 . . ?
Cr2 C32 H32 130.4 . . ?
C34 C33 C32 118.1(4) . . ?
C34 C33 C38 120.7(4) . . ?
C32 C33 C38 121.1(4) . . ?
C34 C33 Cr2 70.7(2) . . ?
C32 C33 Cr2 69.8(2) . . ?
C38 C33 Cr2 132.1(3) . . ?
C33 C34 C35 121.8(4) . . ?
C33 C34 Cr2 71.4(2) . . ?
C35 C34 Cr2 71.3(2) . . ?
C33 C34 H34 119.1 . . ?
C35 C34 H34 119.1 . . ?
Cr2 C34 H34 131.1 . . ?
C36 C35 C34 118.7(4) . . ?
C36 C35 C39 121.5(4) . . ?
C34 C35 C39 119.8(4) . . ?
C36 C35 Cr2 70.2(2) . . ?
C34 C35 Cr2 70.5(2) . . ?
C39 C35 Cr2 132.1(3) . . ?
C35 C36 C31 121.6(4) . . ?
C35 C36 Cr2 71.8(2) . . ?
C31 C36 Cr2 71.2(2) . . ?
C35 C36 H36 119.2 . . ?
C31 C36 H36 119.2 . . ?
Cr2 C36 H36 130.6 . . ?
C31 C37 H37A 109.5 . . ?
C31 C37 H37B 109.5 . . ?
H37A C37 H37B 109.5 . . ?
C31 C37 H37C 109.5 . . ?
H37A C37 H37C 109.5 . . ?
H37B C37 H37C 109.5 . . ?
C33 C38 H38A 109.5 . . ?
C33 C38 H38B 109.5 . . ?
H38A C38 H38B 109.5 . . ?
C33 C38 H38C 109.5 . . ?
H38A C38 H38C 109.5 . . ?
H38B C38 H38C 109.5 . . ?
C35 C39 H39A 109.5 . . ?
C35 C39 H39B 109.5 . . ?
H39A C39 H39B 109.5 . . ?
C35 C39 H39C 109.5 . . ?
H39A C39 H39C 109.5 . . ?
H39B C39 H39C 109.5 . . ?
C46 Cr3 C42 70.0(2) . . ?
C46 Cr3 C56 99.01(19) . . ?
C42 Cr3 C56 140.5(2) . . ?
C46 Cr3 C52 145.6(2) . . ?
C42 Cr3 C52 98.30(19) . . ?
C56 Cr3 C52 69.00(19) . . ?
C46 Cr3 C41 38.9(2) . . ?
C42 Cr3 C41 39.16(19) . . ?
C56 Cr3 C41 109.64(19) . . ?
C52 Cr3 C41 112.8(2) . . ?
C46 Cr3 C44 67.7(2) . . ?
C42 Cr3 C44 68.86(18) . . ?
C56 Cr3 C44 143.6(2) . . ?
C52 Cr3 C44 139.84(18) . . ?
C41 Cr3 C44 81.69(19) . . ?
C46 Cr3 C54 138.8(2) . . ?
C42 Cr3 C54 143.25(19) . . ?
C56 Cr3 C54 68.7(2) . . ?
C52 Cr3 C54 68.66(19) . . ?
C41 Cr3 C54 177.4(2) . . ?
C44 Cr3 C54 98.5(2) . . ?
C46 Cr3 C45 37.5(2) . . ?
C42 Cr3 C45 82.33(19) . . ?
C56 Cr3 C45 112.4(2) . . ?
C52 Cr3 C45 176.9(2) . . ?
C41 Cr3 C45 69.5(2) . . ?
C44 Cr3 C45 37.62(19) . . ?
C54 Cr3 C45 109.0(2) . . ?
C46 Cr3 C51 113.8(2) . . ?
C42 Cr3 C51 110.03(19) . . ?
C56 Cr3 C51 38.20(19) . . ?
C52 Cr3 C51 38.20(17) . . ?
C41 Cr3 C51 98.54(19) . . ?
C44 Cr3 C51 177.92(19) . . ?
C54 Cr3 C51 81.39(19) . . ?
C45 Cr3 C51 144.37(19) . . ?
C46 Cr3 C55 109.1(2) . . ?
C42 Cr3 C55 178.8(2) . . ?
C56 Cr3 C55 38.5(2) . . ?
C52 Cr3 C55 81.98(19) . . ?
C41 Cr3 C55 139.6(2) . . ?
C44 Cr3 C55 111.7(2) . . ?
C54 Cr3 C55 37.98(19) . . ?
C45 Cr3 C55 97.5(2) . . ?
C51 Cr3 C55 69.4(2) . . ?
C46 Cr3 C53 176.0(2) . . ?
C42 Cr3 C53 111.97(18) . . ?
C56 Cr3 C53 81.67(18) . . ?
C52 Cr3 C53 38.27(17) . . ?
C41 Cr3 C53 144.5(2) . . ?
C44 Cr3 C53 109.52(19) . . ?
C54 Cr3 C53 37.85(18) . . ?
C45 Cr3 C53 138.7(2) . . ?
C51 Cr3 C53 69.11(18) . . ?
C55 Cr3 C53 68.99(19) . . ?
C46 Cr3 C43 80.93(19) . . ?
C42 Cr3 C43 37.56(17) . . ?
C56 Cr3 C43 177.9(2) . . ?
C52 Cr3 C43 109.90(17) . . ?
C41 Cr3 C43 69.01(18) . . ?
C44 Cr3 C43 38.23(16) . . ?
C54 Cr3 C43 112.67(19) . . ?
C45 Cr3 C43 68.78(18) . . ?
C51 Cr3 C43 139.96(18) . . ?
C55 Cr3 C43 143.5(2) . . ?
C53 Cr3 C43 98.54(18) . . ?
C46 C41 C42 117.6(5) . . ?
C46 C41 C47 122.3(5) . . ?
C42 C41 C47 120.1(5) . . ?
C46 C41 Cr3 70.0(3) . . ?
C42 C41 Cr3 70.0(3) . . ?
C47 C41 Cr3 132.6(4) . . ?
C43 C42 C41 120.4(4) . . ?
C43 C42 Cr3 73.0(3) . . ?
C41 C42 Cr3 70.9(3) . . ?
C43 C42 H42 119.8 . . ?
C41 C42 H42 119.8 . . ?
Cr3 C42 H42 128.6 . . ?
C42 C43 C44 119.4(4) . . ?
C42 C43 C48 121.9(4) . . ?
C44 C43 C48 118.7(4) . . ?
C42 C43 Cr3 69.5(3) . . ?
C44 C43 Cr3 69.9(3) . . ?
C48 C43 Cr3 131.6(4) . . ?
C45 C44 C43 121.5(5) . . ?
C45 C44 Cr3 71.5(3) . . ?
C43 C44 Cr3 71.9(3) . . ?
C45 C44 H44 119.3 . . ?
C43 C44 H44 119.3 . . ?
Cr3 C44 H44 130.0 . . ?
C46 C45 C44 119.0(5) . . ?
C46 C45 C49 121.5(5) . . ?
C44 C45 C49 119.5(5) . . ?
C46 C45 Cr3 70.3(3) . . ?
C44 C45 Cr3 70.9(3) . . ?
C49 C45 Cr3 131.1(4) . . ?
C45 C46 C41 122.2(5) . . ?
C45 C46 Cr3 72.3(3) . . ?
C41 C46 Cr3 71.1(3) . . ?
C45 C46 H46 118.9 . . ?
C41 C46 H46 118.9 . . ?
Cr3 C46 H46 130.6 . . ?
C41 C47 H47A 109.5 . . ?
C41 C47 H47B 109.5 . . ?
H47A C47 H47B 109.5 . . ?
C41 C47 H47C 109.5 . . ?
H47A C47 H47C 109.5 . . ?
H47B C47 H47C 109.5 . . ?
C43 C48 H48A 109.5 . . ?
C43 C48 H48B 109.5 . . ?
H48A C48 H48B 109.5 . . ?
C43 C48 H48C 109.5 . . ?
H48A C48 H48C 109.5 . . ?
H48B C48 H48C 109.5 . . ?
C45 C49 H49A 109.5 . . ?
C45 C49 H49B 109.5 . . ?
H49A C49 H49B 109.5 . . ?
C45 C49 H49C 109.5 . . ?
H49A C49 H49C 109.5 . . ?
H49B C49 H49C 109.5 . . ?
C56 C51 C52 119.0(5) . . ?
C56 C51 C57 120.0(5) . . ?
C52 C51 C57 121.0(5) . . ?
C56 C51 Cr3 70.2(3) . . ?
C52 C51 Cr3 70.3(3) . . ?
C57 C51 Cr3 131.4(4) . . ?
C51 C52 C53 121.0(4) . . ?
C51 C52 Cr3 71.5(3) . . ?
C53 C52 Cr3 72.1(3) . . ?
C51 C52 H52 119.5 . . ?
C53 C52 H52 119.5 . . ?
Cr3 C52 H52 129.4 . . ?
C54 C53 C52 118.5(4) . . ?
C54 C53 C58 121.4(4) . . ?
C52 C53 C58 120.1(4) . . ?
C54 C53 Cr3 70.2(3) . . ?
C52 C53 Cr3 69.6(3) . . ?
C58 C53 Cr3 132.2(4) . . ?
C53 C54 C55 122.1(5) . . ?
C53 C54 Cr3 71.9(3) . . ?
C55 C54 Cr3 71.5(3) . . ?
C53 C54 H54 119.0 . . ?
C55 C54 H54 119.0 . . ?
Cr3 C54 H54 130.5 . . ?
C54 C55 C56 118.1(5) . . ?
C54 C55 C59 122.6(5) . . ?
C56 C55 C59 119.2(5) . . ?
C54 C55 Cr3 70.5(3) . . ?
C56 C55 Cr3 69.7(3) . . ?
C59 C55 Cr3 133.3(4) . . ?
C51 C56 C55 121.2(5) . . ?
C51 C56 Cr3 71.6(3) . . ?
C55 C56 Cr3 71.7(3) . . ?
C51 C56 H56 119.4 . . ?
C55 C56 H56 119.4 . . ?
Cr3 C56 H56 129.8 . . ?
C51 C57 H57A 109.5 . . ?
C51 C57 H57B 109.5 . . ?
H57A C57 H57B 109.5 . . ?
C51 C57 H57C 109.5 . . ?
H57A C57 H57C 109.5 . . ?
H57B C57 H57C 109.5 . . ?
C53 C58 H58A 109.5 . . ?
C53 C58 H58B 109.5 . . ?
H58A C58 H58B 109.5 . . ?
C53 C58 H58C 109.5 . . ?
H58A C58 H58C 109.5 . . ?
H58B C58 H58C 109.5 . . ?
C55 C59 H59A 109.5 . . ?
C55 C59 H59B 109.5 . . ?
H59A C59 H59B 109.5 . . ?
C55 C59 H59C 109.5 . . ?
H59A C59 H59C 109.5 . . ?
H59B C59 H59C 109.5 . . ?
C72 Cr4 C64 153.8(2) . . ?
C72 Cr4 C76 68.6(2) . . ?
C64 Cr4 C76 132.0(2) . . ?
C72 Cr4 C73 38.3(2) . . ?
C64 Cr4 C73 119.9(2) . . ?
C76 Cr4 C73 82.0(2) . . ?
C72 Cr4 C74 69.7(2) . . ?
C64 Cr4 C74 100.26(19) . . ?
C76 Cr4 C74 69.1(2) . . ?
C73 Cr4 C74 39.2(2) . . ?
C72 Cr4 C66 129.7(2) . . ?
C64 Cr4 C66 69.01(19) . . ?
C76 Cr4 C66 99.9(2) . . ?
C73 Cr4 C66 166.2(2) . . ?
C74 Cr4 C66 154.0(2) . . ?
C72 Cr4 C62 98.8(2) . . ?
C64 Cr4 C62 68.93(18) . . ?
C76 Cr4 C62 152.46(18) . . ?
C73 Cr4 C62 103.53(19) . . ?
C74 Cr4 C62 131.2(2) . . ?
C66 Cr4 C62 68.63(19) . . ?
C72 Cr4 C61 102.7(2) . . ?
C64 Cr4 C61 82.02(18) . . ?
C76 Cr4 C61 118.8(2) . . ?
C73 Cr4 C61 129.0(2) . . ?
C74 Cr4 C61 167.2(2) . . ?
C66 Cr4 C61 38.42(18) . . ?
C62 Cr4 C61 37.86(18) . . ?
C72 Cr4 C75 81.8(2) . . ?
C64 Cr4 C75 105.85(18) . . ?
C76 Cr4 C75 37.60(19) . . ?
C73 Cr4 C75 70.2(2) . . ?
C74 Cr4 C75 38.8(2) . . ?
C66 Cr4 C75 119.3(2) . . ?
C62 Cr4 C75 169.0(2) . . ?
C61 Cr4 C75 152.8(2) . . ?
C72 Cr4 C65 167.0(2) . . ?
C64 Cr4 C65 38.09(19) . . ?
C76 Cr4 C65 105.1(2) . . ?
C73 Cr4 C65 154.3(2) . . ?
C74 Cr4 C65 119.6(2) . . ?
C66 Cr4 C65 38.54(19) . . ?
C62 Cr4 C65 81.75(19) . . ?
C61 Cr4 C65 69.75(19) . . ?
C75 Cr4 C65 100.1(2) . . ?
C72 Cr4 C63 119.1(2) . . ?
C64 Cr4 C63 38.19(17) . . ?
C76 Cr4 C63 168.86(18) . . ?
C73 Cr4 C63 99.4(2) . . ?
C74 Cr4 C63 105.0(2) . . ?
C66 Cr4 C63 81.49(19) . . ?
C62 Cr4 C63 38.10(16) . . ?
C61 Cr4 C63 68.95(18) . . ?
C75 Cr4 C63 132.48(19) . . ?
C65 Cr4 C63 69.03(19) . . ?
C72 Cr4 C71 38.1(2) . . ?
C64 Cr4 C71 167.8(2) . . ?
C76 Cr4 C71 37.92(19) . . ?
C73 Cr4 C71 69.4(2) . . ?
C74 Cr4 C71 82.4(2) . . ?
C66 Cr4 C71 103.5(2) . . ?
C62 Cr4 C71 118.23(19) . . ?
C61 Cr4 C71 98.1(2) . . ?
C75 Cr4 C71 68.76(19) . . ?
C65 Cr4 C71 130.6(2) . . ?
C63 Cr4 C71 152.7(2) . . ?
C62 C61 C66 118.6(4) . . ?
C62 C61 C67 121.3(4) . . ?
C66 C61 C67 120.1(4) . . ?
C62 C61 Cr4 70.6(3) . . ?
C66 C61 Cr4 70.2(3) . . ?
C67 C61 Cr4 131.6(4) . . ?
C61 C62 C63 121.7(4) . . ?
C61 C62 Cr4 71.6(3) . . ?
C63 C62 Cr4 71.9(3) . . ?
C61 C62 H62 119.1 . . ?
C63 C62 H62 119.1 . . ?
Cr4 C62 H62 130.0 . . ?
C64 C63 C62 118.4(4) . . ?
C64 C63 C68 120.2(4) . . ?
C62 C63 C68 121.3(4) . . ?
C64 C63 Cr4 69.4(3) . . ?
C62 C63 Cr4 70.0(3) . . ?
C68 C63 Cr4 131.7(4) . . ?
C65 C64 C63 122.0(5) . . ?
C65 C64 Cr4 72.4(3) . . ?
C63 C64 Cr4 72.4(3) . . ?
C65 C64 H64 119.0 . . ?
C63 C64 H64 119.0 . . ?
Cr4 C64 H64 128.5 . . ?
C64 C65 C66 117.9(5) . . ?
C64 C65 C69 121.7(5) . . ?
C66 C65 C69 120.4(5) . . ?
C64 C65 Cr4 69.5(3) . . ?
C66 C65 Cr4 69.8(3) . . ?
C69 C65 Cr4 131.0(4) . . ?
C61 C66 C65 121.3(5) . . ?
C61 C66 Cr4 71.4(3) . . ?
C65 C66 Cr4 71.7(3) . . ?
C61 C66 H66 119.3 . . ?
C65 C66 H66 119.3 . . ?
Cr4 C66 H66 130.2 . . ?
C61 C67 H67A 109.5 . . ?
C61 C67 H67B 109.5 . . ?
H67A C67 H67B 109.5 . . ?
C61 C67 H67C 109.5 . . ?
H67A C67 H67C 109.5 . . ?
H67B C67 H67C 109.5 . . ?
C63 C68 H68A 109.5 . . ?
C63 C68 H68B 109.5 . . ?
H68A C68 H68B 109.5 . . ?
C63 C68 H68C 109.5 . . ?
H68A C68 H68C 109.5 . . ?
H68B C68 H68C 109.5 . . ?
C65 C69 H69A 109.5 . . ?
C65 C69 H69B 109.5 . . ?
H69A C69 H69B 109.5 . . ?
C65 C69 H69C 109.5 . . ?
H69A C69 H69C 109.5 . . ?
H69B C69 H69C 109.5 . . ?
C76 C71 C72 117.2(5) . . ?
C76 C71 C77 120.7(6) . . ?
C72 C71 C77 122.0(6) . . ?
C76 C71 Cr4 69.3(3) . . ?
C72 C71 Cr4 68.7(3) . . ?
C77 C71 Cr4 130.6(5) . . ?
C73 C72 C71 122.6(5) . . ?
C73 C72 Cr4 71.4(3) . . ?
C71 C72 Cr4 73.1(3) . . ?
C73 C72 H72 118.7 . . ?
C71 C72 H72 118.7 . . ?
Cr4 C72 H72 129.4 . . ?
C72 C73 C74 118.8(5) . . ?
C72 C73 C78 122.0(5) . . ?
C74 C73 C78 119.1(5) . . ?
C72 C73 Cr4 70.3(3) . . ?
C74 C73 Cr4 70.7(3) . . ?
C78 C73 Cr4 129.4(4) . . ?
C75 C74 C73 119.2(5) . . ?
C75 C74 Cr4 71.3(3) . . ?
C73 C74 Cr4 70.1(3) . . ?
C75 C74 H74 120.4 . . ?
C73 C74 H74 120.4 . . ?
Cr4 C74 H74 130.7 . . ?
C76 C75 C74 118.9(5) . . ?
C76 C75 C79 120.5(5) . . ?
C74 C75 C79 120.6(5) . . ?
C76 C75 Cr4 70.1(3) . . ?
C74 C75 Cr4 69.9(3) . . ?
C79 C75 Cr4 132.7(4) . . ?
C75 C76 C71 123.2(5) . . ?
C75 C76 Cr4 72.3(3) . . ?
C71 C76 Cr4 72.7(3) . . ?
C75 C76 H76 118.4 . . ?
C71 C76 H76 118.4 . . ?
Cr4 C76 H76 129.1 . . ?
C71 C77 H77A 109.5 . . ?
C71 C77 H77B 109.5 . . ?
H77A C77 H77B 109.5 . . ?
C71 C77 H77C 109.5 . . ?
H77A C77 H77C 109.5 . . ?
H77B C77 H77C 109.5 . . ?
C73 C78 H78A 109.5 . . ?
C73 C78 H78B 109.5 . . ?
H78A C78 H78B 109.5 . . ?
C73 C78 H78C 109.5 . . ?
H78A C78 H78C 109.5 . . ?
H78B C78 H78C 109.5 . . ?
C75 C79 H79A 109.5 . . ?
C75 C79 H79B 109.5 . . ?
H79A C79 H79B 109.5 . . ?
C75 C79 H79C 109.5 . . ?
H79A C79 H79C 109.5 . . ?
H79B C79 H79C 109.5 . . ?
C115 O11 C120 116.2(4) . . ?
C116 O13 C121 115.2(4) . . ?
C117 O15 C122 118.9(4) . . ?
C118 O17 C123 98.0(7) . . ?
C119 O19 C124 113.0(4) . . ?
C111 C110 C115 124.2(4) . . ?
C111 C110 C114 107.3(4) . . ?
C115 C110 C114 128.1(4) . . ?
C112 C111 C110 107.4(4) . . ?
C112 C111 C116 126.5(4) . . ?
C110 C111 C116 126.1(4) . . ?
C111 C112 C113 109.0(4) . . ?
C111 C112 C117 125.9(4) . . ?
C113 C112 C117 125.1(4) . . ?
C114 C113 C112 108.8(4) . . ?
C114 C113 C118 127.3(5) . . ?
C112 C113 C118 123.6(5) . . ?
C113 C114 C110 107.4(4) . . ?
C113 C114 C119 120.3(4) . . ?
C110 C114 C119 132.2(4) . . ?
O10 C115 O11 121.4(5) . . ?
O10 C115 C110 126.3(5) . . ?
O11 C115 C110 112.3(4) . . ?
O12 C116 O13 123.4(4) . . ?
O12 C116 C111 125.0(4) . . ?
O13 C116 C111 111.6(4) . . ?
O14 C117 O15 123.2(4) . . ?
O14 C117 C112 126.0(4) . . ?
O15 C117 C112 110.8(4) . . ?
O16 C118 O17 124.0(6) . . ?
O16 C118 C113 123.7(8) . . ?
O17 C118 C113 112.3(8) . . ?
O18 C119 O19 123.3(5) . . ?
O18 C119 C114 121.8(5) . . ?
O19 C119 C114 114.8(4) . . ?
O11 C120 H12A 109.5 . . ?
O11 C120 H12B 109.5 . . ?
H12A C120 H12B 109.5 . . ?
O11 C120 H12C 109.5 . . ?
H12A C120 H12C 109.5 . . ?
H12B C120 H12C 109.5 . . ?
O13 C121 H12D 109.5 . . ?
O13 C121 H12E 109.5 . . ?
H12D C121 H12E 109.5 . . ?
O13 C121 H12F 109.5 . . ?
H12D C121 H12F 109.5 . . ?
H12E C121 H12F 109.5 . . ?
O15 C122 H12G 109.5 . . ?
O15 C122 H12H 109.5 . . ?
H12G C122 H12H 109.5 . . ?
O15 C122 H12I 109.5 . . ?
H12G C122 H12I 109.5 . . ?
H12H C122 H12I 109.5 . . ?
O17 C123 H12J 109.5 . . ?
O17 C123 H12K 109.5 . . ?
H12J C123 H12K 109.5 . . ?
O17 C123 H12L 109.5 . . ?
H12J C123 H12L 109.5 . . ?
H12K C123 H12L 109.5 . . ?
O19 C124 H12M 109.5 . . ?
O19 C124 H12N 109.5 . . ?
H12M C124 H12N 109.5 . . ?
O19 C124 H12O 109.5 . . ?
H12M C124 H12O 109.5 . . ?
H12N C124 H12O 109.5 . . ?
C135 O21 C140 116.1(3) . . ?
C136 O23 C141 116.0(4) . . ?
C137 O25 C142 115.8(4) . . ?
C138 O27 C143 115.7(4) . . ?
C139 O29 C144 115.3(3) . . ?
C134 C130 C131 106.9(4) . . ?
C134 C130 C135 125.6(4) . . ?
C131 C130 C135 127.5(4) . . ?
C132 C131 C130 109.0(4) . . ?
C132 C131 C136 122.4(4) . . ?
C130 C131 C136 128.3(4) . . ?
C131 C132 C133 107.4(4) . . ?
C131 C132 C137 127.6(4) . . ?
C133 C132 C137 124.8(4) . . ?
C133 C134 C130 108.8(4) . . ?
C133 C134 C139 124.5(4) . . ?
C130 C134 C139 126.5(4) . . ?
C134 C133 C132 107.9(4) . . ?
C134 C133 C138 128.5(4) . . ?
C132 C133 C138 123.3(4) . . ?
O20 C135 O21 121.9(4) . . ?
O20 C135 C130 127.2(4) . . ?
O21 C135 C130 110.9(4) . . ?
O22 C136 O23 122.1(4) . . ?
O22 C136 C131 126.9(4) . . ?
O23 C136 C131 110.9(4) . . ?
O24 C137 O25 122.6(4) . . ?
O24 C137 C132 124.5(4) . . ?
O25 C137 C132 112.9(4) . . ?
O26 C138 O27 122.4(4) . . ?
O26 C138 C133 124.3(4) . . ?
O27 C138 C133 113.2(4) . . ?
O28 C139 O29 123.6(4) . . ?
O28 C139 C134 124.8(4) . . ?
O29 C139 C134 111.6(4) . . ?
O21 C140 H14A 109.5 . . ?
O21 C140 H14B 109.5 . . ?
H14A C140 H14B 109.5 . . ?
O21 C140 H14C 109.5 . . ?
H14A C140 H14C 109.5 . . ?
H14B C140 H14C 109.5 . . ?
O23 C141 H14D 109.5 . . ?
O23 C141 H14E 109.5 . . ?
H14D C141 H14E 109.5 . . ?
O23 C141 H14F 109.5 . . ?
H14D C141 H14F 109.5 . . ?
H14E C141 H14F 109.5 . . ?
O25 C142 H14G 109.5 . . ?
O25 C142 H14H 109.5 . . ?
H14G C142 H14H 109.5 . . ?
O25 C142 H14I 109.5 . . ?
H14G C142 H14I 109.5 . . ?
H14H C142 H14I 109.5 . . ?
O27 C143 H14J 109.5 . . ?
O27 C143 H14K 109.5 . . ?
H14J C143 H14K 109.5 . . ?
O27 C143 H14L 109.5 . . ?
H14J C143 H14L 109.5 . . ?
H14K C143 H14L 109.5 . . ?
O29 C144 H14M 109.5 . . ?
O29 C144 H14N 109.5 . . ?
H14M C144 H14N 109.5 . . ?
O29 C144 H14O 109.5 . . ?
H14M C144 H14O 109.5 . . ?
H14N C144 H14O 109.5 . . ?
C155 O31 C160 115.7(4) . . ?
C156 O33 C161 113.7(5) . . ?
C157 O35 C162 116.3(4) . . ?
C158 O37 C163 115.4(4) . . ?
C159 O39 C164 115.1(4) . . ?
C154 C150 C151 107.4(4) . . ?
C154 C150 C155 127.3(4) . . ?
C151 C150 C155 125.2(4) . . ?
C152 C151 C150 108.3(4) . . ?
C152 C151 C156 124.7(4) . . ?
C150 C151 C156 126.8(4) . . ?
C151 C152 C153 107.8(4) . . ?
C151 C152 C157 124.6(4) . . ?
C153 C152 C157 127.6(4) . . ?
C154 C153 C152 108.6(4) . . ?
C154 C153 C158 126.8(4) . . ?
C152 C153 C158 124.5(4) . . ?
C153 C154 C150 107.9(4) . . ?
C153 C154 C159 125.7(4) . . ?
C150 C154 C159 126.2(4) . . ?
O30 C155 O31 122.3(4) . . ?
O30 C155 C150 126.1(4) . . ?
O31 C155 C150 111.6(4) . . ?
O32 C156 O33 121.7(5) . . ?
O32 C156 C151 126.3(4) . . ?
O33 C156 C151 111.9(5) . . ?
O34 C157 O35 122.4(4) . . ?
O34 C157 C152 125.7(4) . . ?
O35 C157 C152 111.9(4) . . ?
O36 C158 O37 122.7(4) . . ?
O36 C158 C153 125.3(4) . . ?
O37 C158 C153 111.9(4) . . ?
O38 C159 O39 122.7(4) . . ?
O38 C159 C154 123.9(4) . . ?
O39 C159 C154 113.4(4) . . ?
O31 C160 H16A 109.5 . . ?
O31 C160 H16B 109.5 . . ?
H16A C160 H16B 109.5 . . ?
O31 C160 H16C 109.5 . . ?
H16A C160 H16C 109.5 . . ?
H16B C160 H16C 109.5 . . ?
O33 C161 H16D 109.5 . . ?
O33 C161 H16E 109.5 . . ?
H16D C161 H16E 109.5 . . ?
O33 C161 H16F 109.5 . . ?
H16D C161 H16F 109.5 . . ?
H16E C161 H16F 109.5 . . ?
O35 C162 H16G 109.5 . . ?
O35 C162 H16H 109.5 . . ?
H16G C162 H16H 109.5 . . ?
O35 C162 H16I 109.5 . . ?
H16G C162 H16I 109.5 . . ?
H16H C162 H16I 109.5 . . ?
O37 C163 H16J 109.5 . . ?
O37 C163 H16K 109.5 . . ?
H16J C163 H16K 109.5 . . ?
O37 C163 H16L 109.5 . . ?
H16J C163 H16L 109.5 . . ?
H16K C163 H16L 109.5 . . ?
O39 C164 H16M 109.5 . . ?
O39 C164 H16N 109.5 . . ?
H16M C164 H16N 109.5 . . ?
O39 C164 H16O 109.5 . . ?
H16M C164 H16O 109.5 . . ?
H16N C164 H16O 109.5 . . ?
C175 O41 C180 116.1(4) . . ?
C176 O43 C181 116.2(4) . . ?
C177 O45 C182 114.7(4) . . ?
C178 O47 C183 114.2(5) . . ?
C179 O49 C184 114.8(4) . . ?
C174 C170 C171 108.6(4) . . ?
C174 C170 C175 124.1(4) . . ?
C171 C170 C175 127.0(4) . . ?
C172 C171 C170 106.7(4) . . ?
C172 C171 C176 124.0(4) . . ?
C170 C171 C176 129.3(4) . . ?
C171 C172 C173 108.4(4) . . ?
C171 C172 C177 125.5(4) . . ?
C173 C172 C177 126.0(4) . . ?
C174 C173 C172 108.5(4) . . ?
C174 C173 C178 128.4(4) . . ?
C172 C173 C178 123.1(4) . . ?
C170 C174 C173 107.8(4) . . ?
C170 C174 C179 123.8(4) . . ?
C173 C174 C179 128.4(4) . . ?
O40 C175 O41 122.8(4) . . ?
O40 C175 C170 125.6(4) . . ?
O41 C175 C170 111.6(4) . . ?
O42 C176 O43 122.7(4) . . ?
O42 C176 C171 125.7(4) . . ?
O43 C176 C171 111.6(4) . . ?
O44 C177 O45 123.0(4) . . ?
O44 C177 C172 124.9(4) . . ?
O45 C177 C172 112.1(4) . . ?
O46 C178 O47 122.4(5) . . ?
O46 C178 C173 124.9(5) . . ?
O47 C178 C173 112.7(5) . . ?
O48 C179 O49 123.1(4) . . ?
O48 C179 C174 126.8(4) . . ?
O49 C179 C174 110.1(4) . . ?
O41 C180 H18D 109.5 . . ?
O41 C180 H18E 109.5 . . ?
H18D C180 H18E 109.5 . . ?
O41 C180 H18F 109.5 . . ?
H18D C180 H18F 109.5 . . ?
H18E C180 H18F 109.5 . . ?
O43 C181 H18G 109.5 . . ?
O43 C181 H18H 109.5 . . ?
H18G C181 H18H 109.5 . . ?
O43 C181 H18I 109.5 . . ?
H18G C181 H18I 109.5 . . ?
H18H C181 H18I 109.5 . . ?
O45 C182 H18J 109.5 . . ?
O45 C182 H18K 109.5 . . ?
H18J C182 H18K 109.5 . . ?
O45 C182 H18L 109.5 . . ?
H18J C182 H18L 109.5 . . ?
H18K C182 H18L 109.5 . . ?
O47 C183 H18M 109.5 . . ?
O47 C183 H18N 109.5 . . ?
H18M C183 H18N 109.5 . . ?
O47 C183 H18O 109.5 . . ?
H18M C183 H18O 109.5 . . ?
H18N C183 H18O 109.5 . . ?
O49 C184 H18P 109.5 . . ?
O49 C184 H18Q 109.5 . . ?
H18P C184 H18Q 109.5 . . ?
O49 C184 H18R 109.5 . . ?
H18P C184 H18R 109.5 . . ?
H18Q C184 H18R 109.5 . . ?

loop_
_geom_bond_atom_site_label_1
_geom_bond_atom_site_label_2
_geom_bond_distance
_geom_bond_site_symmetry_2
_geom_bond_publ_flag
Cr1 C16 2.127(5) . ?
Cr1 C14 2.133(6) . ?
Cr1 C6 2.133(5) . ?
Cr1 C12 2.136(5) . ?
Cr1 C2 2.139(5) . ?
Cr1 C4 2.150(5) . ?
Cr1 C15 2.150(5) . ?
Cr1 C13 2.153(5) . ?
Cr1 C3 2.161(5) . ?
Cr1 C11 2.164(5) . ?
Cr1 C5 2.167(5) . ?
Cr1 C1 2.173(5) . ?
C1 C6 1.402(7) . ?
C1 C2 1.420(6) . ?
C1 C7 1.518(7) . ?
C2 C3 1.403(6) . ?
C2 H2 0.9300 . ?
C3 C4 1.411(6) . ?
C3 C8 1.523(6) . ?
C4 C5 1.412(6) . ?
C4 H4 0.9300 . ?
C5 C6 1.413(7) . ?
C5 C9 1.502(7) . ?
C6 H6 0.9300 . ?
C7 H7A 0.9600 . ?
C7 H7B 0.9600 . ?
C7 H7C 0.9600 . ?
C8 H8A 0.9600 . ?
C8 H8B 0.9600 . ?
C8 H8C 0.9600 . ?
C9 H9A 0.9600 . ?
C9 H9B 0.9600 . ?
C9 H9C 0.9600 . ?
C11 C16 1.403(7) . ?
C11 C12 1.406(7) . ?
C11 C17 1.509(7) . ?
C12 C13 1.415(9) . ?
C12 H12 0.9300 . ?
C13 C14 1.402(10) . ?
C13 C18 1.513(8) . ?
C14 C15 1.389(9) . ?
C14 H14 0.9300 . ?
C15 C16 1.388(7) . ?
C15 C19 1.527(8) . ?
C16 H16 0.9300 . ?
C17 H17A 0.9600 . ?
C17 H17B 0.9600 . ?
C17 H17C 0.9600 . ?
C18 H18A 0.9600 . ?
C18 H18B 0.9600 . ?
C18 H18C 0.9600 . ?
C19 H19A 0.9600 . ?
C19 H19B 0.9600 . ?
C19 H19C 0.9600 . ?
Cr2 C32 2.139(4) . ?
Cr2 C24 2.146(4) . ?
Cr2 C36 2.149(4) . ?
Cr2 C22 2.149(4) . ?
Cr2 C34 2.158(4) . ?
Cr2 C31 2.164(4) . ?
Cr2 C26 2.166(4) . ?
Cr2 C33 2.166(4) . ?
Cr2 C25 2.168(4) . ?
Cr2 C35 2.169(4) . ?
Cr2 C23 2.171(4) . ?
Cr2 C21 2.180(4) . ?
C21 C26 1.416(6) . ?
C21 C22 1.418(6) . ?
C21 C27 1.506(6) . ?
C22 C23 1.418(6) . ?
C22 H22 0.9300 . ?
C23 C24 1.408(6) . ?
C23 C28 1.508(6) . ?
C24 C25 1.397(6) . ?
C24 H24 0.9300 . ?
C25 C26 1.413(6) . ?
C25 C29 1.525(6) . ?
C26 H26 0.9300 . ?
C27 H27A 0.9600 . ?
C27 H27B 0.9600 . ?
C27 H27C 0.9600 . ?
C28 H28A 0.9600 . ?
C28 H28B 0.9600 . ?
C28 H28C 0.9600 . ?
C29 H29A 0.9600 . ?
C29 H29B 0.9600 . ?
C29 H29C 0.9600 . ?
C31 C32 1.411(6) . ?
C31 C36 1.432(6) . ?
C31 C37 1.493(6) . ?
C32 C33 1.417(6) . ?
C32 H32 0.9300 . ?
C33 C34 1.403(6) . ?
C33 C38 1.513(6) . ?
C34 C35 1.417(6) . ?
C34 H34 0.9300 . ?
C35 C36 1.405(6) . ?
C35 C39 1.512(6) . ?
C36 H36 0.9300 . ?
C37 H37A 0.9600 . ?
C37 H37B 0.9600 . ?
C37 H37C 0.9600 . ?
C38 H38A 0.9600 . ?
C38 H38B 0.9600 . ?
C38 H38C 0.9600 . ?
C39 H39A 0.9600 . ?
C39 H39B 0.9600 . ?
C39 H39C 0.9600 . ?
Cr3 C46 2.135(5) . ?
Cr3 C42 2.136(5) . ?
Cr3 C56 2.144(5) . ?
Cr3 C52 2.148(5) . ?
Cr3 C41 2.148(5) . ?
Cr3 C44 2.154(5) . ?
Cr3 C54 2.158(5) . ?
Cr3 C45 2.160(5) . ?
Cr3 C51 2.163(5) . ?
Cr3 C55 2.170(5) . ?
Cr3 C53 2.180(5) . ?
Cr3 C43 2.180(4) . ?
C41 C46 1.427(8) . ?
C41 C42 1.436(7) . ?
C41 C47 1.495(7) . ?
C42 C43 1.390(6) . ?
C42 H42 0.9300 . ?
C43 C44 1.419(6) . ?
C43 C48 1.501(6) . ?
C44 C45 1.391(7) . ?
C44 H44 0.9300 . ?
C45 C46 1.380(8) . ?
C45 C49 1.538(7) . ?
C46 H46 0.9300 . ?
C47 H47A 0.9600 . ?
C47 H47B 0.9600 . ?
C47 H47C 0.9600 . ?
C48 H48A 0.9600 . ?
C48 H48B 0.9600 . ?
C48 H48C 0.9600 . ?
C49 H49A 0.9600 . ?
C49 H49B 0.9600 . ?
C49 H49C 0.9600 . ?
C51 C56 1.410(7) . ?
C51 C52 1.411(7) . ?
C51 C57 1.525(7) . ?
C52 C53 1.419(6) . ?
C52 H52 0.9300 . ?
C53 C54 1.407(7) . ?
C53 C58 1.500(6) . ?
C54 C55 1.408(7) . ?
C54 H54 0.9300 . ?
C55 C56 1.423(8) . ?
C55 C59 1.488(7) . ?
C56 H56 0.9300 . ?
C57 H57A 0.9600 . ?
C57 H57B 0.9600 . ?
C57 H57C 0.9600 . ?
C58 H58A 0.9600 . ?
C58 H58B 0.9600 . ?
C58 H58C 0.9600 . ?
C59 H59A 0.9600 . ?
C59 H59B 0.9600 . ?
C59 H59C 0.9600 . ?
Cr4 C72 2.121(5) . ?
Cr4 C64 2.133(5) . ?
Cr4 C76 2.134(5) . ?
Cr4 C73 2.135(5) . ?
Cr4 C74 2.144(5) . ?
Cr4 C66 2.145(5) . ?
Cr4 C62 2.148(5) . ?
Cr4 C61 2.161(5) . ?
Cr4 C75 2.163(5) . ?
Cr4 C65 2.171(5) . ?
Cr4 C63 2.173(5) . ?
Cr4 C71 2.178(5) . ?
C61 C62 1.398(7) . ?
C61 C66 1.417(7) . ?
C61 C67 1.502(7) . ?
C62 C63 1.411(6) . ?
C62 H62 0.9300 . ?
C63 C64 1.409(7) . ?
C63 C68 1.525(7) . ?
C64 C65 1.405(7) . ?
C64 H64 0.9300 . ?
C65 C66 1.424(7) . ?
C65 C69 1.514(7) . ?
C66 H66 0.9300 . ?
C67 H67A 0.9600 . ?
C67 H67B 0.9600 . ?
C67 H67C 0.9600 . ?
C68 H68A 0.9600 . ?
C68 H68B 0.9600 . ?
C68 H68C 0.9600 . ?
C69 H69A 0.9600 . ?
C69 H69B 0.9600 . ?
C69 H69C 0.9600 . ?
C71 C76 1.402(7) . ?
C71 C72 1.406(8) . ?
C71 C77 1.527(8) . ?
C72 C73 1.395(8) . ?
C72 H72 0.9300 . ?
C73 C74 1.435(7) . ?
C73 C78 1.528(8) . ?
C74 C75 1.430(7) . ?
C74 H74 0.9300 . ?
C75 C76 1.385(7) . ?
C75 C79 1.505(7) . ?
C76 H76 0.9300 . ?
C77 H77A 0.9600 . ?
C77 H77B 0.9600 . ?
C77 H77C 0.9600 . ?
C78 H78A 0.9600 . ?
C78 H78B 0.9600 . ?
C78 H78C 0.9600 . ?
C79 H79A 0.9600 . ?
C79 H79B 0.9600 . ?
C79 H79C 0.9600 . ?
O10 C115 1.241(6) . ?
O11 C115 1.357(6) . ?
O11 C120 1.444(5) . ?
O12 C116 1.198(5) . ?
O13 C116 1.337(5) . ?
O13 C121 1.457(5) . ?
O14 C117 1.196(5) . ?
O15 C117 1.342(5) . ?
O15 C122 1.443(6) . ?
O16 C118 1.217(10) . ?
O17 C118 1.293(10) . ?
O17 C123 1.640(9) . ?
O18 C119 1.209(6) . ?
O19 C119 1.307(6) . ?
O19 C124 1.475(6) . ?
C110 C111 1.429(6) . ?
C110 C115 1.437(7) . ?
C110 C114 1.438(6) . ?
C111 C112 1.391(6) . ?
C111 C116 1.488(6) . ?
C112 C113 1.409(6) . ?
C112 C117 1.473(6) . ?
C113 C114 1.387(7) . ?
C113 C118 1.487(8) . ?
C114 C119 1.478(7) . ?
C120 H12A 0.9600 . ?
C120 H12B 0.9600 . ?
C120 H12C 0.9600 . ?
C121 H12D 0.9600 . ?
C121 H12E 0.9600 . ?
C121 H12F 0.9600 . ?
C122 H12G 0.9600 . ?
C122 H12H 0.9600 . ?
C122 H12I 0.9600 . ?
C123 H12J 0.9600 . ?
C123 H12K 0.9600 . ?
C123 H12L 0.9600 . ?
C124 H12M 0.9600 . ?
C124 H12N 0.9600 . ?
C124 H12O 0.9600 . ?
O20 C135 1.218(5) . ?
O21 C135 1.364(5) . ?
O21 C140 1.436(5) . ?
O22 C136 1.198(5) . ?
O23 C136 1.353(5) . ?
O23 C141 1.436(5) . ?
O24 C137 1.210(5) . ?
O25 C137 1.325(5) . ?
O25 C142 1.461(5) . ?
O26 C138 1.208(5) . ?
O27 C138 1.341(5) . ?
O27 C143 1.436(5) . ?
O28 C139 1.195(5) . ?
O29 C139 1.343(5) . ?
O29 C144 1.448(5) . ?
C130 C134 1.408(6) . ?
C130 C131 1.425(6) . ?
C130 C135 1.452(6) . ?
C131 C132 1.393(6) . ?
C131 C136 1.469(6) . ?
C132 C133 1.429(6) . ?
C132 C137 1.472(6) . ?
C134 C133 1.399(6) . ?
C134 C139 1.500(6) . ?
C133 C138 1.463(6) . ?
C140 H14A 0.9600 . ?
C140 H14B 0.9600 . ?
C140 H14C 0.9600 . ?
C141 H14D 0.9600 . ?
C141 H14E 0.9600 . ?
C141 H14F 0.9600 . ?
C142 H14G 0.9600 . ?
C142 H14H 0.9600 . ?
C142 H14I 0.9600 . ?
C143 H14J 0.9600 . ?
C143 H14K 0.9600 . ?
C143 H14L 0.9600 . ?
C144 H14M 0.9600 . ?
C144 H14N 0.9600 . ?
C144 H14O 0.9600 . ?
O30 C155 1.198(6) . ?
O31 C155 1.338(5) . ?
O31 C160 1.446(6) . ?
O32 C156 1.195(6) . ?
O33 C156 1.333(6) . ?
O33 C161 1.463(8) . ?
O34 C157 1.201(5) . ?
O35 C157 1.338(5) . ?
O35 C162 1.438(5) . ?
O36 C158 1.194(5) . ?
O37 C158 1.349(5) . ?
O37 C163 1.459(5) . ?
O38 C159 1.207(5) . ?
O39 C159 1.327(5) . ?
O39 C164 1.462(6) . ?
C150 C154 1.419(6) . ?
C150 C151 1.425(6) . ?
C150 C155 1.459(6) . ?
C151 C152 1.401(6) . ?
C151 C156 1.475(6) . ?
C152 C153 1.418(6) . ?
C152 C157 1.476(6) . ?
C153 C154 1.401(6) . ?
C153 C158 1.465(6) . ?
C154 C159 1.480(6) . ?
C160 H16A 0.9600 . ?
C160 H16B 0.9600 . ?
C160 H16C 0.9600 . ?
C161 H16D 0.9600 . ?
C161 H16E 0.9600 . ?
C161 H16F 0.9600 . ?
C162 H16G 0.9600 . ?
C162 H16H 0.9600 . ?
C162 H16I 0.9600 . ?
C163 H16J 0.9600 . ?
C163 H16K 0.9600 . ?
C163 H16L 0.9600 . ?
C164 H16M 0.9600 . ?
C164 H16N 0.9600 . ?
C164 H16O 0.9600 . ?
O40 C175 1.196(5) . ?
O41 C175 1.330(5) . ?
O41 C180 1.445(6) . ?
O42 C176 1.189(5) . ?
O43 C176 1.346(5) . ?
O43 C181 1.435(5) . ?
O44 C177 1.195(5) . ?
O45 C177 1.343(5) . ?
O45 C182 1.445(5) . ?
O46 C178 1.215(6) . ?
O47 C178 1.342(6) . ?
O47 C183 1.452(6) . ?
O48 C179 1.189(5) . ?
O49 C179 1.346(6) . ?
O49 C184 1.451(6) . ?
C170 C174 1.396(6) . ?
C170 C171 1.431(6) . ?
C170 C175 1.499(6) . ?
C171 C172 1.404(6) . ?
C171 C176 1.463(6) . ?
C172 C173 1.408(6) . ?
C172 C177 1.488(6) . ?
C173 C174 1.401(6) . ?
C173 C178 1.466(6) . ?
C174 C179 1.488(6) . ?
C180 H18D 0.9600 . ?
C180 H18E 0.9600 . ?
C180 H18F 0.9600 . ?
C181 H18G 0.9600 . ?
C181 H18H 0.9600 . ?
C181 H18I 0.9600 . ?
C182 H18J 0.9600 . ?
C182 H18K 0.9600 . ?
C182 H18L 0.9600 . ?
C183 H18M 0.9600 . ?
C183 H18N 0.9600 . ?
C183 H18O 0.9600 . ?
C184 H18P 0.9600 . ?
C184 H18Q 0.9600 . ?
C184 H18R 0.9600 . ?
